data_7134069
loop_
_publ_author_name
'Wang, Jie-Fei'
'Yin, Chun-Xiao'
'Qi, Jia-Xin'
'Ma, Yuan-Yuan'
'Lin, Zhengguo'
'Han, Zhangang'

_publ_section_title
;
 An 18-connected wheel-shaped molybdenum(V) nickel-phosphate cluster for
 photoelectrochemical sensing of levofloxacin
;
_journal_name_full 'Chemical Communications'
_journal_paper_doi 10.1039/D4CC06389A
_journal_year 2025
_chemical_formula_moiety 'C72.25 H72.5 Mo8 N24 Ni8.5 O67 P12, H6 Ni0.5 O3'
_chemical_formula_sum 'C72.25 H78.5 Mo8 N24 Ni9 O70 P12'
_chemical_formula_weight 4070.64
_space_group_crystal_system triclinic
_space_group_IT_number 2
_space_group_name_Hall '-P 1'
_space_group_name_H-M_alt 'P -1'
_atom_sites_solution_hydrogens mixed
_atom_sites_solution_primary dual
_audit_creation_date 2023-09-26
_audit_creation_method
;
Olex2 1.5-ac5-024
(compiled 2022.04.12 svn.rca3783a0 for Rigaku Oxford Diffraction, GUI svn.r6498)
;
_audit_update_record
;
2024-11-19 deposited with the CCDC.	2024-12-20 downloaded from the CCDC.
;
_cell_angle_alpha 112.614(4)
_cell_angle_beta 102.679(4)
_cell_angle_gamma 104.922(4)
_cell_formula_units_Z 2
_cell_length_a 19.5356(11)
_cell_length_b 20.8084(9)
_cell_length_c 21.3316(7)
_cell_measurement_reflns_used 13589
_cell_measurement_temperature 297.0(4)
_cell_measurement_theta_max 75.6050
_cell_measurement_theta_min 2.3570
_cell_volume 7224.9(7)
_computing_cell_refinement 'CrysAlisPro 1.171.42.100a (Rigaku OD, 2023)'
_computing_data_collection 'CrysAlisPro 1.171.42.100a (Rigaku OD, 2023)'
_computing_data_reduction 'CrysAlisPro 1.171.42.100a (Rigaku OD, 2023)'
_computing_molecular_graphics 'Olex2 1.5-ac5-024 (Dolomanov et al., 2009)'
_computing_publication_material 'Olex2 1.5-ac5-024 (Dolomanov et al., 2009)'
_computing_structure_refinement 'SHELXL 2019/3 (Sheldrick, 2015)'
_computing_structure_solution 'SHELXT 2018/2 (Sheldrick, 2018)'
_diffrn_ambient_environment air
_diffrn_ambient_temperature 297.0(4)
_diffrn_detector 'Hybrid Pixel Array Detector'
_diffrn_detector_area_resol_mean 10.0000
_diffrn_detector_type HyPix
_diffrn_measured_fraction_theta_full 0.998
_diffrn_measured_fraction_theta_max 0.998
_diffrn_measurement_details
;
List of Runs (angles in degrees, time in seconds):

  # Type    Start    End  Width  t~exp~   \w     \q     \k     \f   Frames
#--------------------------------------------------------------------------
  1  \w   -120.00 -58.00   0.50    4.00    --  -49.01 -32.00 149.00  124
  2  \w    -31.00  12.00   0.50    4.00    --  -49.01  32.00 -51.00   86
  3  \w     41.00 120.00   0.50    4.00    --   49.01  32.00 -51.00  158
  4  \w    -23.00  10.00   0.50    4.00    --   49.01 -32.00 149.00   66
  5  \w   -138.00 -96.00   0.50    7.00    --  -90.00 -32.00 149.00   84
  6  \w    102.00 169.00   0.50    7.00    --  108.67  32.00 -51.00  134
  7  \w    -22.00  21.00   0.50    4.00    --  -49.01  19.00  90.00   86
  8  \w    -82.00 -13.00   0.50    4.00    --  -49.01 125.00-150.00  138
  9  \w    -22.00   8.00   0.50    4.00    --  -49.01  19.00  60.00   60
 10  \w   -100.00 -74.00   0.50    4.00    --  -49.01-125.00-120.00   52
 11  \w    -12.00  43.00   0.50    4.00    --   49.01 -38.00  30.00  110
 12  \w     49.00  89.00   0.50    4.00    --   49.01-125.00-150.00   80
 13  \w   -163.00-127.00   0.50    7.00    --  -90.00 -19.00 -60.00   72
 14  \w   -123.00 -79.00   0.50    7.00    --  -90.00 -19.00  90.00   88
 15  \w   -163.00-127.00   0.50    7.00    --  -90.00 -19.00  90.00   72
 16  \w   -160.00 -85.00   0.50    7.00    --  -90.00 -19.00   0.00  150
 17  \w    -85.00 -33.00   0.50    7.00    --  -90.00 125.00 150.00  104
 18  \w   -161.00-129.00   0.50    7.00    --  -90.00 -38.00  30.00   64
 19  \w    -83.00 -36.00   0.50    7.00    --  -90.00 125.00   0.00   94
 20  \w   -162.00 -83.00   0.50    7.00    --  -90.00 -38.00-120.00  158
 21  \w   -119.00 -89.00   0.50    7.00    --  -90.00 -99.00 -90.00   60
 22  \w   -108.00 -83.00   0.50    7.00    --  -90.00 -38.00  30.00   50
 23  \w    -47.00 -21.00   0.50    7.00    --  -90.00  57.00 120.00   52
 24  \w    -84.00 -58.00   0.50    7.00    --  -90.00  77.00 -30.00   52
 25  \w   -104.00 -79.00   0.50    7.00    --  -90.00 -19.00 -60.00   50
 26  \w     41.00  90.00   0.50    7.00    --  108.67 -99.00 150.00   98
 27  \w     57.00 111.00   0.50    7.00    --  108.67-125.00   0.00  108
 28  \w     40.00  96.00   0.50    7.00    --  108.67 -99.00  30.00  112
 29  \w     98.00 142.00   0.50    7.00    --  108.67  19.00-120.00   88
 30  \w     43.00  74.00   0.50    7.00    --  108.67-125.00  30.00   62
 31  \w    145.00 178.00   0.50    7.00    --  108.67  19.00-120.00   66
 32  \w     39.00  66.00   0.50    7.00    --  108.67 -57.00 -30.00   54
 33  \w     37.00  64.00   0.50    7.00    --  108.67 -57.00 -60.00   54
 34  \w     37.00  66.00   0.50    7.00    --  108.67 -57.00 -90.00   58
 35  \w     40.00  66.00   0.50    7.00    --  108.67 -57.00 150.00   52
 36  \w     54.00 100.00   0.50    7.00    --  108.67-125.00  90.00   92
 37  \w     81.00 111.00   0.50    7.00    --  108.67-125.00-180.00   60
 38  \w     51.00 124.00   0.50    7.00    --  108.67-142.00 139.73  146
 39  \w     40.00  66.00   0.50    7.00    --  108.67 -57.00-120.00   52
 40  \w     41.00  84.00   0.50    7.00    --  108.67 -99.00 120.00   86
 41  \w     74.00 108.00   0.50    7.00    --  108.67-115.00  27.32   68
 42  \w     81.00 106.00   0.50    7.00    --  108.67 -99.00 -90.00   50
 43  \w     40.00  66.00   0.50    7.00    --  108.67 -99.00 -90.00   52
 44  \w     63.00 105.00   0.50    7.00    --  108.67 -99.00-120.00   84
 45  \w     54.00 108.00   0.50    7.00    --  108.67-112.00 -42.17  108
 46  \w     49.00 108.00   0.50    7.00    --  108.67-109.00-172.94  118
 47  \w     40.00  66.00   0.50    7.00    --  108.67 -57.00-180.00   52
 48  \w     37.00  66.00   0.50    7.00    --  108.67 -57.00  30.00   58
 49  \w     54.00 108.00   0.50    7.00    --  108.67-115.00-106.35  108
;
_diffrn_measurement_device 'four-circle diffractometer'
_diffrn_measurement_device_type 'XtaLAB Synergy, Dualflex, HyPix'
_diffrn_measurement_method '\w scans'
_diffrn_orient_matrix_type 'CrysAlisPro convention (1999,Acta A55,543-557)'
_diffrn_orient_matrix_UB_11 -0.0359546000
_diffrn_orient_matrix_UB_12 -0.0493271000
_diffrn_orient_matrix_UB_13 0.0316655000
_diffrn_orient_matrix_UB_21 0.0712564000
_diffrn_orient_matrix_UB_22 -0.0188350000
_diffrn_orient_matrix_UB_23 0.0146659000
_diffrn_orient_matrix_UB_31 0.0355459000
_diffrn_orient_matrix_UB_32 0.0687573000
_diffrn_orient_matrix_UB_33 0.0761402000
_diffrn_radiation_monochromator mirror
_diffrn_radiation_probe x-ray
_diffrn_radiation_type 'Cu K\a'
_diffrn_radiation_wavelength 1.54184
_diffrn_reflns_av_R_equivalents 0.1342
_diffrn_reflns_av_unetI/netI 0.1151
_diffrn_reflns_Laue_measured_fraction_full 0.998
_diffrn_reflns_Laue_measured_fraction_max 0.998
_diffrn_reflns_limit_h_max 22
_diffrn_reflns_limit_h_min -22
_diffrn_reflns_limit_k_max 24
_diffrn_reflns_limit_k_min -24
_diffrn_reflns_limit_l_max 25
_diffrn_reflns_limit_l_min -24
_diffrn_reflns_number 94673
_diffrn_reflns_point_group_measured_fraction_full 0.998
_diffrn_reflns_point_group_measured_fraction_max 0.998
_diffrn_reflns_theta_full 64.998
_diffrn_reflns_theta_max 64.998
_diffrn_reflns_theta_min 2.402
_diffrn_source 'micro-focus sealed X-ray tube'
_diffrn_source_type 'PhotonJet (Cu) X-ray Source'
_exptl_absorpt_coefficient_mu 8.808
_exptl_absorpt_correction_T_max 1.00000
_exptl_absorpt_correction_T_min 0.86309
_exptl_absorpt_correction_type multi-scan
_exptl_absorpt_process_details
;
CrysAlisPro 1.171.42.100a (Rigaku Oxford Diffraction, 2023)
Empirical absorption correction using spherical harmonics,
implemented in SCALE3 ABSPACK scaling algorithm.
;
_exptl_crystal_colour red
_exptl_crystal_colour_primary red
_exptl_crystal_density_diffrn 1.871
_exptl_crystal_description block
_exptl_crystal_F_000 4016
_exptl_crystal_size_max 0.2
_exptl_crystal_size_mid 0.15
_exptl_crystal_size_min 0.14
_refine_diff_density_max 2.134
_refine_diff_density_min -1.947
_refine_diff_density_rms 0.203
_refine_ls_extinction_method none
_refine_ls_goodness_of_fit_ref 1.133
_refine_ls_hydrogen_treatment constr
_refine_ls_matrix_type full
_refine_ls_number_parameters 1722
_refine_ls_number_reflns 24525
_refine_ls_number_restraints 7222
_refine_ls_restrained_S_all 1.019
_refine_ls_R_factor_all 0.1629
_refine_ls_R_factor_gt 0.1120
_refine_ls_shift/su_max 0.000
_refine_ls_shift/su_mean 0.000
_refine_ls_structure_factor_coef Fsqd
_refine_ls_weighting_details 'w=1/[\s^2^(Fo^2^)+(0.2000P)^2^] where P=(Fo^2^+2Fc^2^)/3'
_refine_ls_weighting_scheme calc
_refine_ls_wR_factor_gt 0.3062
_refine_ls_wR_factor_ref 0.3466
_reflns_Friedel_coverage 0.000
_reflns_number_gt 13881
_reflns_number_total 24525
_reflns_threshold_expression 'I > 2\s(I)'
_cod_data_source_file d4cc06389a2.cif
_cod_data_source_block 111
_cod_original_cell_volume 7224.9(6)
_cod_original_formula_sum 'C72.25 H78.50 Mo8 N24 Ni9 O70 P12'
_cod_database_code 7134069
_shelx_shelxl_version_number 2019/3
_chemical_oxdiff_formula 'C11 H10 N O'
_chemical_oxdiff_usercomment 'Ni C N O P Mo '
_shelx_space_group_comment
;
The symmetry employed for this shelxl refinement is uniquely defined
by the following loop, which should always be used as a source of
symmetry information in preference to the above space-group names.
They are only intended as comments.
;
_shelx_estimated_absorpt_t_max 0.372
_shelx_estimated_absorpt_t_min 0.272
_olex2_refinement_description
;
1. Fixed Uiso
 At 1.2 times of:
  All C(H) groups, All C(H,H) groups, All N(H) groups
 At 1.5 times of:
  All O(H,H) groups
2. Restrained distances
 N15-C91
 1.55 with sigma of 0.01
 C91-C79
 1.55 with sigma of 0.01
 N11-C75
 1.55 with sigma of 0.01
 C75-C38
 1.55 with sigma of 0.01
 C79-N15
 2.532 with sigma of 0.04
 Ni1-H35A \\sim Ni1-H35B
 with sigma of 0.02
 Ni1-H69A \\sim Ni1-H69B
 with sigma of 0.02
 Ni1-H67A \\sim Ni1-H67B
 with sigma of 0.02
3. Rigid bond restraints
 N3, N19, N6, N13, C1, C2, N4, C6, C15, C29, C31, C59, C61, C62, C63, C64, C65,
  C66, C68, C70, C72, C74, C76, N78
 with sigma for 1-2 distances of 0.001 and sigma for 1-3 distances of 0.002
 N2, N23, C11, N17, C21, C33, C41, C43, C67, C83, C85, C87
 with sigma for 1-2 distances of 0.001 and sigma for 1-3 distances of 0.002
4. Uiso/Uaniso restraints and constraints
O1 \\sim O2 \\sim O3 \\sim O4 \\sim O5 \\sim O6 \\sim O7 \\sim O8 \\sim O9
\\sim O10 \\sim O11 \\sim O12 \\sim O13 \\sim O14 \\sim O15 \\sim O16 \\sim O18
\\sim O19 \\sim O20 \\sim O21 \\sim O22 \\sim O23 \\sim O24 \\sim O25 \\sim O26
\\sim O27 \\sim O28 \\sim O29 \\sim O30 \\sim O31 \\sim O32 \\sim O33 \\sim O34
\\sim O36 \\sim O37 \\sim O38 \\sim O39 \\sim O40 \\sim O41 \\sim O42 \\sim O43
\\sim O44 \\sim O45 \\sim O46 \\sim O47 \\sim O48 \\sim O49 \\sim O50 \\sim O51
\\sim O52 \\sim O53 \\sim O54 \\sim O55 \\sim O56 \\sim O57 \\sim O58 \\sim O59
\\sim O60 \\sim O61 \\sim O62 \\sim O63 \\sim O64 \\sim O65 \\sim O66 \\sim O68
\\sim O70 \\sim O72 \\sim O17 \\sim O35 \\sim O67 \\sim O69 \\sim O71: within
5A with sigma of 0.01 and sigma for terminal atoms of 0.02 within 5A
C49 \\sim C46 \\sim C33 \\sim C67 \\sim C74 \\sim C76 \\sim C1 \\sim C6 \\sim
C26 \\sim C30 \\sim C80 \\sim C84 \\sim C8 \\sim C12 \\sim C14 \\sim C18 \\sim
C22 \\sim C24 \\sim C7 \\sim C19 \\sim C77 \\sim C39 \\sim C79 \\sim C5 \\sim
C81 \\sim C25 \\sim C51 \\sim C13 \\sim C53 \\sim C27 \\sim C55 \\sim C29 \\sim
C32 \\sim C34 \\sim C36 \\sim C38 \\sim C40 \\sim C42 \\sim C41 \\sim C48 \\sim
C50 \\sim C52 \\sim C54 \\sim C56 \\sim C58 \\sim C57 \\sim C59 \\sim C15 \\sim
C61 \\sim C31 \\sim C63 \\sim C2 \\sim C60 \\sim C62 \\sim C64 \\sim C66 \\sim
C68 \\sim C70 \\sim C72 \\sim C65 \\sim C69 \\sim C35 \\sim C71 \\sim C9 \\sim
C73 \\sim C37 \\sim C75 \\sim C83 \\sim C21 \\sim C85 \\sim C43 \\sim C87 \\sim
C11 \\sim C86 \\sim C88 \\sim C90 \\sim C45 \\sim C23 \\sim C47 \\sim C3 \\sim
C91 \\sim N1 \\sim N44 \\sim N18 \\sim N2 \\sim N23 \\sim N17 \\sim N3 \\sim
N13 \\sim N78 \\sim N19 \\sim N4 \\sim N6 \\sim N5 \\sim N28 \\sim N11 \\sim N7
\\sim N15 \\sim N82 \\sim N8 \\sim N10 \\sim N22 \\sim N12 \\sim N14 \\sim N16
\\sim N21 \\sim N20 \\sim N9: within 5A with sigma of 0.01 and sigma for
terminal atoms of 0.02 within 5A
5. Others
 Fixed Sof: P3(0.5) P5(0.5) P11(0.5) P13(0.5) N1(0.75) C49(0.75) H49(0.75)
 N44(0.75) H44(0.75) N18(0.75) C46(0.75) H46(0.75) N2(0.5) C33(0.5) H33(0.5)
 N23(0.5) C67(0.5) H67(0.5) N17(0.5) H17(0.5) N7(0.75) C80(0.75) H80(0.75)
 N15(0.75) N82(0.75) H82(0.75) C84(0.75) H84(0.75) C7(0.75) H7A(0.75) H7B(0.75)
 C19(0.75) C77(0.75) H77(0.75) C39(0.75) H39(0.75) C79(0.75) C5(0.75) H5(0.75)
 C81(0.75) H81(0.75) C41(0.5) H41A(0.5) H41B(0.5) C69(0.75) C35(0.75) H35(0.75)
 C71(0.75) H71(0.75) C9(0.75) C73(0.75) H73(0.75) C37(0.75) H37(0.75) C83(0.5)
 C21(0.5) H21(0.5) C85(0.5) H85(0.5) C43(0.5) C87(0.5) H87(0.5) C11(0.5)
 H11(0.5) O17(0.5) H17A(0.5) H17B(0.5) O67(0.5) H67A(0.5) H67B(0.5) O69(0.5)
 H69A(0.5) H69B(0.5) O71(0.5) H71A(0.5) H71B(0.5)
6.a Riding coordinates:
 O35(H35A,H35B)
6.b Free rotating group:
 O67(H67A,H67B), O69(H69A,H69B)
6.c Rotating group:
 O17(H17A,H17B), O71(H71A,H71B)
6.d Secondary CH2 refined with riding coordinates:
 C7(H7A,H7B), C29(H29A,H29B), C41(H41A,H41B), C57(H57A,H57B), C60(H60A,H60B),
 C65(H65A,H65B), C75(H75A,H75B), C86(H86A,H86B), C91(H91A,H91B)
6.e Aromatic/amide H refined with riding coordinates:
 C49(H49), N44(H44), C46(H46), C33(H33), C67(H67), N17(H17), C74(H74),
 C76(H76), N78(H78), C1(H1), N4(H4), C6(H6), C26(H26), N28(H28), C30(H30),
 C80(H80), N82(H82), C84(H84), C8(H8), N10(H10), C12(H12), C14(H14), N16(H16),
 C18(H18), N20(H20), C22(H22), C24(H24), C77(H77), C39(H39), C5(H5), C81(H81),
 C51(H51), C13(H13), C27(H27), C55(H55), C34(H34), C36(H36), C40(H40), C42(H42),
  C50(H50), C52(H52), C56(H56), C58(H58), C59(H59), C15(H15), C31(H31),
 C63(H63), C64(H64), C66(H66), C70(H70), C72(H72), C35(H35), C71(H71), C73(H73),
  C37(H37), C21(H21), C85(H85), C87(H87), C11(H11), C90(H90), C45(H45),
 C47(H47), C3(H3)
6.f Fitted pentagon refined as free rotating group:
 N1(C49,N44,N18,C46), N2(C33,N23,C67,N17), N3(C74,N13,C76,N78), N19(C1,N4,N6,
 C6), N5(C26,N28,N11,C30), N7(C80,N15,N82,C84), N8(C8,N10,N22,C12), N12(C14,N14,
 N16,C18), N21(N20,C22,N9,C24)
6.g Fitted hexagon refined as free rotating group:
 C19(C77,C39,C79,C5,C81), C25(C51,C13,C53,C27,C55), C32(C34,C36,C38,C40,C42),
 C48(C50,C52,C54,C56,C58), C59(C15,C61,C31,C63,C2), C62(C64,C66,C68,C70,C72),
 C69(C35,C71,C9,C73,C37), C83(C21,C85,C43,C87,C11), C88(C90,C45,C23,C47,C3)
;
_smtbx_masks_void_probe_radius 1.2
_smtbx_masks_void_truncation_radius 1.2
_olex2_submission_special_instructions 'No special instructions were received'
_oxdiff_exptl_absorpt_empirical_details
;
Empirical correction (ABSPACK) includes:
- Absorption correction using spherical harmonics
- Frame scaling
;
_oxdiff_exptl_absorpt_empirical_full_max 1.348
_oxdiff_exptl_absorpt_empirical_full_min 0.496

loop_
_space_group_symop_operation_xyz
'x, y, z'
'-x, -y, -z'

loop_
_atom_site_label
_atom_site_type_symbol
_atom_site_fract_x
_atom_site_fract_y
_atom_site_fract_z
_atom_site_U_iso_or_equiv
_atom_site_adp_type
_atom_site_occupancy
_atom_site_site_symmetry_order
_atom_site_calc_flag
_atom_site_refinement_flags_posn
_atom_site_refinement_flags_adp
_atom_site_refinement_flags_occupancy
_atom_site_disorder_assembly
_atom_site_disorder_group
Mo1 Mo 0.69073(7) 0.35881(7) 0.39931(6) 0.0546(3) Uani 1 1 d . . . . .
Mo2 Mo 0.34014(9) 0.55289(11) 0.19056(8) 0.0801(5) Uani 1 1 d . . . . .
Mo3 Mo 0.39325(9) 0.10929(8) 0.22666(9) 0.0864(6) Uani 1 1 d . . . . .
Mo4 Mo 0.29871(7) 0.49180(8) 0.26879(6) 0.0569(3) Uani 1 1 d . . . . .
Mo5 Mo 0.32809(8) 0.19630(8) 0.28890(8) 0.0721(4) Uani 1 1 d . . . . .
Mo6 Mo 0.63772(8) 0.21838(8) 0.30180(7) 0.0716(4) Uani 1 1 d . . . . .
Mo7 Mo 0.58596(10) 0.66372(12) 0.26330(11) 0.0904(6) Uani 1 1 d . . . . .
Mo8 Mo 0.66020(8) 0.65375(9) 0.37410(8) 0.0677(4) Uani 1 1 d . . . . .
Ni2 Ni 0.38824(17) 0.3889(2) 0.14868(13) 0.0790(9) Uani 1 1 d . . . . .
Ni3 Ni 0.55798(18) 0.78401(18) 0.4228(2) 0.0818(9) Uani 1 1 d . . . . .
Ni4 Ni 0.58948(16) 0.32773(18) 0.21448(13) 0.0725(8) Uani 1 1 d . . . . .
Ni5 Ni 0.57601(18) 0.4716(2) 0.20249(14) 0.0808(9) Uani 1 1 d . . . . .
Ni6 Ni 0.62302(16) 0.22586(15) 0.47115(16) 0.0697(7) Uani 1 1 d . . . . .
Ni7 Ni 0.500000 0.000000 0.000000 0.0875(15) Uani 1 2 d S . P . .
Ni8 Ni 0.40407(16) 0.24656(18) 0.16044(14) 0.0786(9) Uani 1 1 d . . . . .
Ni9 Ni 0.43388(17) 0.14110(16) 0.4140(2) 0.0821(9) Uani 1 1 d . . . . .
Ni10 Ni 0.37109(17) 0.70188(18) 0.36789(17) 0.0726(8) Uani 1 1 d . . . . .
P1 P 0.7243(2) 0.4080(2) 0.57672(18) 0.0495(8) Uani 1 1 d . . . . .
P2 P 0.4621(4) 0.5183(5) 0.1079(3) 0.112(2) Uani 1 1 d . . . . .
P3 P 0.5133(4) 0.2724(4) 0.3796(4) 0.0544(19) Uani 0.5 1 d . . P A 1
P4 P 0.6979(2) 0.4972(2) 0.35253(19) 0.0570(10) Uani 1 1 d . . . . .
P5 P 0.4814(4) 0.5331(5) 0.3008(4) 0.0580(19) Uani 0.5 1 d . . P B 1
P6 P 0.2896(2) 0.3181(3) 0.2325(2) 0.0639(11) Uani 1 1 d . . . . .
P7 P 0.4566(3) 0.8785(3) 0.4703(5) 0.107(2) Uani 1 1 d . . . . .
P8 P 0.3140(2) 0.2247(2) 0.4529(3) 0.0662(11) Uani 1 1 d . . . . .
P9 P 0.4510(4) 0.7330(4) 0.2608(4) 0.109(2) Uani 1 1 d . . . . .
P10 P 0.5305(3) 0.0774(3) 0.3160(3) 0.0966(19) Uani 1 1 d . . . . .
P11 P 0.4789(5) 0.6074(5) 0.3522(4) 0.0541(18) Uani 0.5 1 d . . P B 2
P12 P 0.5062(3) 0.1461(3) 0.1371(2) 0.0931(19) Uani 1 1 d . . . . .
P13 P 0.5069(5) 0.2982(4) 0.3207(4) 0.059(2) Uani 0.5 1 d . . P A 2
P14 P 0.4842(3) 0.3109(4) 0.0695(2) 0.104(2) Uani 1 1 d . . . . .
O1 O 0.7107(7) 0.4151(7) 0.5075(6) 0.0723(19) Uani 1 1 d . U . . .
O2 O 0.4427(9) 0.7987(9) 0.2473(9) 0.104(3) Uani 1 1 d . U . . .
O3 O 0.5548(7) 0.3603(8) 0.1356(6) 0.085(2) Uani 1 1 d . U . . .
O4 O 0.6787(7) 0.3310(6) 0.5662(6) 0.068(2) Uani 1 1 d . U . . .
O5 O 0.5146(7) 0.2162(7) 0.2997(7) 0.0834(18) Uani 1 1 d . U . . .
O6 O 0.6870(7) 0.5707(7) 0.3897(6) 0.0764(18) Uani 1 1 d . U . . .
O7 O 0.3792(7) 0.6591(8) 0.2043(7) 0.0811(19) Uani 1 1 d . U . . .
O8 O 0.6410(7) 0.3098(7) 0.2929(6) 0.0754(17) Uani 1 1 d . U . . .
O9 O 0.4990(7) 0.2214(7) 0.1515(6) 0.0835(19) Uani 1 1 d . U . . .
O10 O 0.3405(7) 0.3143(7) 0.1881(6) 0.0773(19) Uani 1 1 d . U . . .
O11 O 0.2524(7) 0.5248(8) 0.1327(6) 0.085(3) Uani 1 1 d . U . . .
O12 O 0.6418(7) 0.4461(7) 0.2749(6) 0.0747(19) Uani 1 1 d . U . . .
O13 O 0.7806(8) 0.5136(8) 0.3484(7) 0.093(3) Uani 1 1 d . U . . .
O14 O 0.3003(7) 0.3993(7) 0.2804(6) 0.0754(18) Uani 1 1 d . U . . .
O15 O 0.5076(10) 0.0296(10) -0.0821(8) 0.120(5) Uani 1 1 d . U . . .
O16 O 0.4998(7) 0.3327(7) 0.2601(6) 0.0799(16) Uani 1 1 d . U . . .
O18 O 0.3182(7) 0.2964(7) 0.5146(7) 0.079(2) Uani 1 1 d . U . . .
O19 O 0.8097(8) 0.4219(8) 0.6095(8) 0.092(3) Uani 1 1 d . U . . .
O20 O 0.2055(7) 0.4582(7) 0.2254(6) 0.074(2) Uani 1 1 d . U . . .
O21 O 0.2387(7) 0.1331(7) 0.2432(7) 0.091(3) Uani 1 1 d . U . . .
O22 O 0.5753(7) 0.3505(7) 0.3940(6) 0.0777(17) Uani 1 1 d . U . . .
O23 O 0.4556(7) 0.0526(7) 0.2573(7) 0.090(2) Uani 1 1 d . U . . .
O24 O 0.6936(7) 0.4597(7) 0.4019(6) 0.0784(19) Uani 1 1 d . U . . .
O25 O 0.6118(7) 0.5810(8) 0.2698(6) 0.0781(17) Uani 1 1 d . U . . .
O26 O 0.3734(7) 0.1940(7) 0.4732(7) 0.077(2) Uani 1 1 d . U . . .
O27 O 0.2365(8) 0.1626(8) 0.4319(9) 0.105(4) Uani 1 1 d . U . . .
O28 O 0.3034(7) 0.2844(7) 0.2833(6) 0.0786(18) Uani 1 1 d . U . . .
O29 O 0.4590(8) 0.9513(7) 0.5324(9) 0.102(4) Uani 1 1 d . U . . .
O30 O 0.6561(7) 0.2650(7) 0.4053(6) 0.0752(18) Uani 1 1 d . U . . .
O31 O 0.5309(8) 0.5910(8) 0.1524(7) 0.085(2) Uani 1 1 d . U . . .
O32 O 0.3823(7) 0.1424(7) 0.3233(7) 0.0813(19) Uani 1 1 d . U . . .
O33 O 0.4856(8) 0.2324(9) 0.0240(7) 0.103(3) Uani 1 1 d . U . . .
O34 O 0.7827(7) 0.3775(7) 0.4115(6) 0.077(3) Uani 1 1 d . U . . .
O36 O 0.4173(7) 0.5304(7) 0.3373(6) 0.0781(17) Uani 1 1 d . U . . .
O37 O 0.3883(7) 0.5255(8) 0.1125(7) 0.0830(19) Uani 1 1 d . U . . .
O38 O 0.3703(7) 0.1896(7) 0.2123(6) 0.0820(18) Uani 1 1 d . U . . .
O39 O 0.4731(7) 0.4607(8) 0.1334(7) 0.0842(19) Uani 1 1 d . U . . .
O40 O 0.5537(7) 0.5895(7) 0.3764(6) 0.0762(17) Uani 1 1 d . U . . .
O41 O 0.4750(7) 0.6882(8) 0.4176(7) 0.0821(19) Uani 1 1 d . U . . .
O42 O 0.5297(7) 0.8654(7) 0.4911(7) 0.082(2) Uani 1 1 d . U . . .
O43 O 0.2060(7) 0.2766(8) 0.1796(7) 0.093(3) Uani 1 1 d . U . . .
O44 O 0.3330(7) 0.5964(7) 0.2865(6) 0.0752(18) Uani 1 1 d . U . . .
O45 O 0.4579(7) 0.7504(8) 0.3380(7) 0.085(2) Uani 1 1 d . U . . .
O46 O 0.5986(7) 0.1156(7) 0.3016(7) 0.084(2) Uani 1 1 d . U . . .
O47 O 0.3149(7) 0.2400(7) 0.3890(7) 0.082(2) Uani 1 1 d . U . . .
O48 O 0.4393(7) 0.2895(7) 0.3561(7) 0.0821(17) Uani 1 1 d . U . . .
O49 O 0.4406(7) 0.0991(7) 0.1497(7) 0.088(2) Uani 1 1 d . U . . .
O50 O 0.5199(7) 0.2535(7) 0.4522(7) 0.0812(18) Uani 1 1 d . U . . .
O51 O 0.4744(8) 0.3432(9) 0.0163(7) 0.099(3) Uani 1 1 d . U . . .
O52 O 0.7074(7) 0.4698(7) 0.6299(6) 0.071(2) Uani 1 1 d . U . . .
O53 O 0.5051(7) 0.1056(8) 0.0603(7) 0.091(2) Uani 1 1 d . U . . .
O54 O 0.7197(7) 0.2126(8) 0.2978(7) 0.089(3) Uani 1 1 d . U . . .
O55 O 0.5306(8) 0.1270(8) 0.3879(7) 0.089(2) Uani 1 1 d . U . . .
O56 O 0.3394(7) 0.4615(7) 0.1909(6) 0.0760(17) Uani 1 1 d . U . . .
O57 O 0.3146(8) 0.0323(8) 0.1735(7) 0.100(3) Uani 1 1 d . U . . .
O58 O 0.4715(7) 0.5945(8) 0.2707(7) 0.0808(17) Uani 1 1 d . U . . .
O59 O 0.4460(8) 0.8909(8) 0.4016(9) 0.097(3) Uani 1 1 d . U . . .
O60 O 0.7477(7) 0.7012(8) 0.3831(7) 0.082(3) Uani 1 1 d . U . . .
O61 O 0.5221(7) 0.7276(8) 0.2484(7) 0.0823(19) Uani 1 1 d . U . . .
O62 O 0.3924(7) 0.8073(7) 0.4525(7) 0.082(2) Uani 1 1 d . U . . .
O63 O 0.4510(8) 0.4875(9) 0.0259(7) 0.099(3) Uani 1 1 d . U . . .
O64 O 0.6074(7) 0.7202(7) 0.3677(7) 0.0783(18) Uani 1 1 d . U . . .
O65 O 0.5373(8) 0.0049(8) 0.3198(8) 0.105(4) Uani 1 1 d . U . . .
O66 O 0.4873(7) 0.4490(8) 0.2496(6) 0.0809(16) Uani 1 1 d . U . . .
O68 O 0.6618(8) 0.7131(9) 0.2529(8) 0.094(3) Uani 1 1 d . U . . .
O70 O 0.5811(7) 0.1609(7) 0.1941(6) 0.084(2) Uani 1 1 d . U . . .
O72 O 0.4186(7) 0.3026(8) 0.1006(6) 0.0827(19) Uani 1 1 d . U . . .
N1 N 0.2770(9) 0.7067(13) 0.3107(13) 0.123(4) Uani 0.75 1 d G U P . .
C49 C 0.2681(10) 0.7673(11) 0.2991(14) 0.129(4) Uani 0.75 1 d G U P . .
H49 H 0.306323 0.813670 0.315548 0.155 Uiso 0.75 1 calc R U P . .
N44 N 0.1906(10) 0.7447(12) 0.2579(14) 0.136(4) Uani 0.75 1 d G U P . .
H44 H 0.170773 0.771433 0.243808 0.163 Uiso 0.75 1 calc R U P . .
N18 N 0.1516(9) 0.6701(12) 0.2441(13) 0.134(4) Uani 0.75 1 d G U P . .
C46 C 0.2050(11) 0.6466(11) 0.2767(15) 0.131(4) Uani 0.75 1 d G U P . .
H46 H 0.194686 0.600061 0.275931 0.158 Uiso 0.75 1 calc R U P . .
N2 N 0.8339(16) 0.210(2) 0.472(2) 0.132(4) Uani 0.5 1 d G U P . .
C33 C 0.772(2) 0.231(2) 0.455(2) 0.132(4) Uani 0.5 1 d G U P . .
H33 H 0.770001 0.264565 0.436191 0.158 Uiso 0.5 1 calc R U P . .
N23 N 0.7131(16) 0.194(2) 0.473(2) 0.129(4) Uani 0.5 1 d G U P . .
C67 C 0.7388(18) 0.148(2) 0.500(2) 0.130(4) Uani 0.5 1 d G U P . .
H67 H 0.711601 0.117771 0.515622 0.156 Uiso 0.5 1 calc R U P . .
N17 N 0.8135(17) 0.158(2) 0.500(2) 0.132(4) Uani 0.5 1 d G U P . .
H17 H 0.841407 0.137202 0.514054 0.158 Uiso 0.5 1 calc R U P . .
N3 N 0.7205(9) 0.4990(12) 0.0829(7) 0.145(3) Uani 1 1 d G U . . .
C74 C 0.6509(8) 0.4609(11) 0.0863(7) 0.146(3) Uani 1 1 d G U . . .
H74 H 0.610815 0.418759 0.047981 0.175 Uiso 1 1 calc R U . . .
N13 N 0.6531(8) 0.4986(12) 0.1586(8) 0.142(3) Uani 1 1 d G U . . .
C76 C 0.7242(9) 0.5599(11) 0.1998(6) 0.148(3) Uani 1 1 d G U . . .
H76 H 0.740555 0.593919 0.248890 0.178 Uiso 1 1 calc R U . . .
N78 N 0.7658(8) 0.5602(11) 0.1530(8) 0.151(3) Uani 1 1 d G U . . .
H78 H 0.810558 0.591821 0.165054 0.181 Uiso 1 1 calc R U . . .
N19 N 1.3012(7) 0.3434(11) 0.0531(6) 0.139(3) Uani 1 1 d G U . . .
C1 C 1.2954(8) 0.3488(11) -0.0121(8) 0.145(3) Uani 1 1 d G U . . .
H1 H 1.333650 0.378291 -0.020057 0.174 Uiso 1 1 calc R U . . .
N4 N 1.2208(8) 0.3012(12) -0.0630(6) 0.147(3) Uani 1 1 d G U . . .
H4 H 1.203162 0.294581 -0.106595 0.176 Uiso 1 1 calc R U . . .
N6 N 1.1806(7) 0.2664(10) -0.0292(8) 0.146(3) Uani 1 1 d G U . . .
C6 C 1.2302(9) 0.2925(12) 0.0425(8) 0.144(3) Uani 1 1 d G U . . .
H6 H 1.218373 0.278670 0.076573 0.173 Uiso 1 1 calc R U . . .
N5 N 0.3570(7) 0.0332(8) 0.3618(9) 0.135(4) Uani 1 1 d G U . . .
C26 C 0.3410(9) -0.0272(11) 0.2929(9) 0.141(4) Uani 1 1 d G U . . .
H26 H 0.373701 -0.031563 0.267026 0.169 Uiso 1 1 calc R U . . .
N28 N 0.2665(9) -0.0798(8) 0.2703(8) 0.141(3) Uani 1 1 d G U . . .
H28 H 0.243661 -0.121312 0.230382 0.169 Uiso 1 1 calc R U . . .
N11 N 0.2364(7) -0.0519(9) 0.3253(9) 0.132(3) Uani 1 1 d DG U . . .
C30 C 0.2923(9) 0.0180(10) 0.3819(8) 0.137(4) Uani 1 1 d G U . . .
H30 H 0.287361 0.048398 0.424540 0.165 Uiso 1 1 calc R U . . .
N7 N -0.3703(12) 0.8665(13) 0.4148(17) 0.142(4) Uani 0.75 1 d G U P . .
C80 C -0.3049(14) 0.8671(13) 0.3960(17) 0.151(4) Uani 0.75 1 d G U P . .
H80 H -0.289655 0.826690 0.379957 0.182 Uiso 0.75 1 calc R U P . .
N15 N -0.2667(11) 0.9403(14) 0.4059(17) 0.153(4) Uani 0.75 1 d DG U P . .
N82 N -0.3086(13) 0.9849(11) 0.4309(17) 0.157(4) Uani 0.75 1 d G U P . .
H82 H -0.297218 1.031366 0.440951 0.188 Uiso 0.75 1 calc R U P . .
C84 C -0.3726(13) 0.9393(15) 0.4364(17) 0.155(5) Uani 0.75 1 d G U P . .
H84 H -0.409574 0.954420 0.451476 0.186 Uiso 0.75 1 calc R U P . .
N8 N -0.3292(7) 0.3110(10) 0.1761(7) 0.119(3) Uani 1 1 d G U . . .
C8 C -0.2523(8) 0.3347(11) 0.2197(6) 0.124(3) Uani 1 1 d G U . . .
H8 H -0.233343 0.352683 0.269709 0.149 Uiso 1 1 calc R U . . .
N10 N -0.2094(6) 0.3261(10) 0.1733(7) 0.126(3) Uani 1 1 d G U . . .
H10 H -0.161301 0.336622 0.186632 0.152 Uiso 1 1 calc R U . . .
N22 N -0.2598(8) 0.2971(10) 0.1012(6) 0.124(3) Uani 1 1 d G U . . .
C12 C -0.3338(6) 0.2877(11) 0.1029(6) 0.122(3) Uani 1 1 d G U . . .
H12 H -0.377649 0.269556 0.063088 0.147 Uiso 1 1 calc R U . . .
N12 N 0.3185(6) 0.1655(9) 0.0683(7) 0.121(3) Uani 1 1 d G U . . .
C14 C 0.2573(9) 0.1097(10) 0.0667(7) 0.122(3) Uani 1 1 d G U . . .
H14 H 0.255491 0.098311 0.104553 0.147 Uiso 1 1 calc R U . . .
N14 N 0.1995(7) 0.0742(8) -0.0029(8) 0.125(3) Uani 1 1 d G U . . .
N16 N 0.2249(8) 0.1081(9) -0.0443(6) 0.127(3) Uani 1 1 d G U . . .
H16 H 0.200115 0.096545 -0.088271 0.153 Uiso 1 1 calc R U . . .
C18 C 0.2985(8) 0.1646(9) -0.0003(8) 0.128(4) Uani 1 1 d G U . . .
H18 H 0.328298 0.195494 -0.013990 0.153 Uiso 1 1 calc R U . . .
N21 N -0.2568(6) 0.1036(9) 0.1199(7) 0.124(2) Uani 1 1 d G U . . .
N20 N -0.2587(6) 0.0498(10) 0.0531(7) 0.125(2) Uani 1 1 d G U . . .
H20 H -0.220002 0.042953 0.043113 0.149 Uiso 1 1 calc R U . . .
C22 C -0.3356(7) 0.0092(9) 0.0057(6) 0.124(3) Uani 1 1 d G U . . .
H22 H -0.353006 -0.029408 -0.041575 0.149 Uiso 1 1 calc R U . . .
N9 N -0.3813(5) 0.0380(10) 0.0433(8) 0.121(3) Uani 1 1 d G U . . .
C24 C -0.3326(7) 0.0963(10) 0.1138(7) 0.124(3) Uani 1 1 d G U . . .
H24 H -0.347718 0.124765 0.149773 0.149 Uiso 1 1 calc R U . . .
C7 C 0.076(2) 0.633(2) 0.211(3) 0.138(4) Uani 0.75 1 d . U P . .
H7A H 0.062153 0.586412 0.214345 0.165 Uiso 0.75 1 calc R U P . .
H7B H 0.062941 0.619128 0.159624 0.165 Uiso 0.75 1 calc R U P . .
C19 C -0.0976(15) 0.8020(14) 0.3235(18) 0.150(4) Uani 0.75 1 d G U P . .
C77 C -0.1579(15) 0.8072(15) 0.2796(14) 0.152(4) Uani 0.75 1 d G U P . .
H77 H -0.177924 0.775273 0.229707 0.182 Uiso 0.75 1 calc R U P . .
C39 C -0.1881(13) 0.8599(16) 0.3101(17) 0.152(4) Uani 0.75 1 d G U P . .
H39 H -0.228428 0.863318 0.280692 0.183 Uiso 0.75 1 calc R U P . .
C79 C -0.1581(15) 0.9075(14) 0.3846(18) 0.152(4) Uani 0.75 1 d DG U P . .
C5 C -0.0979(15) 0.9024(15) 0.4285(14) 0.156(4) Uani 0.75 1 d G U P . .
H5 H -0.077820 0.934323 0.478390 0.187 Uiso 0.75 1 calc R U P . .
C81 C -0.0676(13) 0.8497(17) 0.3980(17) 0.153(4) Uani 0.75 1 d G U P . .
H81 H -0.027315 0.846278 0.427406 0.183 Uiso 0.75 1 calc R U P . .
C25 C 0.0716(8) 0.0585(11) -0.0151(8) 0.126(3) Uani 1 1 d G U . . .
C51 C 0.0111(9) 0.0430(10) -0.0744(6) 0.127(3) Uani 1 1 d G U . . .
H51 H 0.005619 0.010101 -0.121118 0.152 Uiso 1 1 calc R U . . .
C13 C -0.0412(8) 0.0767(11) -0.0638(7) 0.125(3) Uani 1 1 d G U . . .
H13 H -0.081605 0.066295 -0.103417 0.150 Uiso 1 1 calc R U . . .
C53 C -0.0330(8) 0.1258(11) 0.0061(8) 0.124(3) Uani 1 1 d G U . . .
C27 C 0.0275(9) 0.1413(11) 0.0654(6) 0.126(3) Uani 1 1 d G U . . .
H27 H 0.032996 0.174248 0.112127 0.151 Uiso 1 1 calc R U . . .
C55 C 0.0798(8) 0.1077(11) 0.0548(7) 0.125(3) Uani 1 1 d G U . . .
H55 H 0.120220 0.118054 0.094427 0.150 Uiso 1 1 calc R U . . .
C29 C 1.0999(15) 0.221(2) -0.0632(14) 0.149(3) Uani 1 1 d . U . . .
H29A H 1.087534 0.187052 -0.042761 0.179 Uiso 1 1 calc R U . . .
H29B H 1.087718 0.190548 -0.114850 0.179 Uiso 1 1 calc R U . . .
C32 C 0.0186(9) 0.0286(10) 0.2652(9) 0.128(3) Uani 1 1 d G U . . .
C34 C -0.0035(8) -0.0228(11) 0.2905(9) 0.133(3) Uani 1 1 d G U . . .
H34 H -0.049160 -0.032155 0.298397 0.159 Uiso 1 1 calc R U . . .
C36 C 0.0428(10) -0.0604(10) 0.3040(10) 0.135(3) Uani 1 1 d G U . . .
H36 H 0.028045 -0.094813 0.320936 0.162 Uiso 1 1 calc R U . . .
C38 C 0.1111(9) -0.0465(10) 0.2922(10) 0.133(3) Uani 1 1 d DG U . . .
C40 C 0.1332(7) 0.0050(11) 0.2669(10) 0.133(3) Uani 1 1 d G U . . .
H40 H 0.178871 0.014329 0.259067 0.159 Uiso 1 1 calc R U . . .
C42 C 0.0869(10) 0.0426(10) 0.2534(9) 0.131(3) Uani 1 1 d G U . . .
H42 H 0.101668 0.076988 0.236528 0.157 Uiso 1 1 calc R U . . .
C41 C 0.901(3) 0.224(3) 0.454(4) 0.134(4) Uani 0.5 1 d . U P . .
H41A H 0.888724 0.190019 0.403431 0.161 Uiso 0.5 1 calc R U P . .
H41B H 0.937741 0.211764 0.482604 0.161 Uiso 0.5 1 calc R U P . .
C48 C -0.1389(8) 0.1208(10) 0.2028(9) 0.124(3) Uani 1 1 d G U . . .
C50 C -0.1662(6) 0.0539(10) 0.2059(9) 0.127(3) Uani 1 1 d G U . . .
H50 H -0.217978 0.029827 0.193740 0.153 Uiso 1 1 calc R U . . .
C52 C -0.1161(9) 0.0230(9) 0.2273(9) 0.129(3) Uani 1 1 d G U . . .
H52 H -0.134395 -0.021738 0.229444 0.155 Uiso 1 1 calc R U . . .
C54 C -0.0387(8) 0.0590(11) 0.2456(9) 0.128(3) Uani 1 1 d G U . . .
C56 C -0.0114(6) 0.1259(10) 0.2424(9) 0.127(3) Uani 1 1 d G U . . .
H56 H 0.040324 0.150019 0.254644 0.152 Uiso 1 1 calc R U . . .
C58 C -0.0615(9) 0.1568(9) 0.2210(9) 0.125(3) Uani 1 1 d G U . . .
H58 H -0.043257 0.201585 0.218940 0.151 Uiso 1 1 calc R U . . .
C57 C 0.1281(13) 0.0236(16) -0.0265(14) 0.125(3) Uani 1 1 d . U . . .
H57A H 0.128162 -0.006484 -0.001244 0.150 Uiso 1 1 calc R U . . .
H57B H 0.112817 -0.009964 -0.077933 0.150 Uiso 1 1 calc R U . . .
C59 C 0.8281(10) 0.3557(11) -0.0661(8) 0.146(3) Uani 1 1 d G U . . .
H59 H 0.814963 0.313252 -0.110042 0.175 Uiso 1 1 calc R U . . .
C15 C 0.7759(7) 0.3888(12) -0.0530(8) 0.146(3) Uani 1 1 d G U . . .
H15 H 0.727827 0.368501 -0.088091 0.175 Uiso 1 1 calc R U . . .
C61 C 0.7955(9) 0.4522(12) 0.0127(9) 0.144(3) Uani 1 1 d G U . . .
C31 C 0.8673(10) 0.4825(11) 0.0652(8) 0.151(3) Uani 1 1 d G U . . .
H31 H 0.880464 0.524946 0.109105 0.181 Uiso 1 1 calc R U . . .
C63 C 0.9195(7) 0.4494(13) 0.0520(8) 0.150(3) Uani 1 1 d G U . . .
H63 H 0.967601 0.469698 0.087156 0.181 Uiso 1 1 calc R U . . .
C2 C 0.8999(9) 0.3860(13) -0.0136(9) 0.147(3) Uani 1 1 d G U . . .
C60 C -0.1904(13) 0.1578(16) 0.1802(13) 0.124(2) Uani 1 1 d . U . . .
H60A H -0.204464 0.184277 0.220736 0.149 Uiso 1 1 calc R U . . .
H60B H -0.163382 0.194276 0.167646 0.149 Uiso 1 1 calc R U . . .
C62 C 0.9528(9) 0.3423(12) -0.0307(10) 0.147(3) Uani 1 1 d G U . . .
C64 C 0.9252(7) 0.2671(12) -0.0825(9) 0.149(3) Uani 1 1 d G U . . .
H64 H 0.873669 0.241695 -0.109754 0.178 Uiso 1 1 calc R U . . .
C66 C 0.9748(10) 0.2300(11) -0.0935(9) 0.148(3) Uani 1 1 d G U . . .
H66 H 0.956306 0.179754 -0.128172 0.178 Uiso 1 1 calc R U . . .
C68 C 1.0518(9) 0.2681(12) -0.0528(10) 0.146(3) Uani 1 1 d G U . . .
C70 C 1.0794(7) 0.3432(12) -0.0010(9) 0.148(3) Uani 1 1 d G U . . .
H70 H 1.130994 0.368688 0.026200 0.178 Uiso 1 1 calc R U . . .
C72 C 1.0299(10) 0.3803(11) 0.0100(9) 0.149(3) Uani 1 1 d G U . . .
H72 H 1.048358 0.430631 0.044620 0.179 Uiso 1 1 calc R U . . .
C65 C 0.7404(16) 0.497(2) 0.0234(14) 0.145(3) Uani 1 1 d . U . . .
H65A H 0.765907 0.548146 0.031942 0.174 Uiso 1 1 calc R U . . .
H65B H 0.695285 0.472600 -0.020059 0.174 Uiso 1 1 calc R U . . .
C69 C 0.0283(14) 0.6719(15) 0.2379(16) 0.138(4) Uani 0.75 1 d G U P . .
C35 C -0.0314(14) 0.6750(15) 0.1912(13) 0.144(4) Uani 0.75 1 d G U P . .
H35 H -0.042641 0.650596 0.141298 0.173 Uiso 0.75 1 calc R U P . .
C71 C -0.0742(12) 0.7146(16) 0.2192(16) 0.146(4) Uani 0.75 1 d G U P . .
H71 H -0.114174 0.716635 0.188041 0.176 Uiso 0.75 1 calc R U P . .
C9 C -0.0574(14) 0.7511(15) 0.2939(17) 0.146(4) Uani 0.75 1 d G U P . .
C73 C 0.0023(15) 0.7480(16) 0.3405(14) 0.148(4) Uani 0.75 1 d G U P . .
H73 H 0.013539 0.772385 0.390489 0.178 Uiso 0.75 1 calc R U P . .
C37 C 0.0451(12) 0.7084(16) 0.3125(15) 0.144(4) Uani 0.75 1 d G U P . .
H37 H 0.085074 0.706346 0.343747 0.173 Uiso 0.75 1 calc R U P . .
C75 C 0.1528(8) -0.0951(11) 0.3085(16) 0.136(3) Uani 1 1 d D U . . .
H75A H 0.145949 -0.101204 0.349801 0.163 Uiso 1 1 calc R U . . .
H75B H 0.134146 -0.144372 0.266751 0.163 Uiso 1 1 calc R U . . .
C83 C 0.983(2) 0.4553(17) 0.486(2) 0.138(5) Uani 0.5 1 d G U P . .
C21 C 0.991(2) 0.444(2) 0.5469(18) 0.138(5) Uani 0.5 1 d G U P . .
H21 H 1.010959 0.485180 0.593019 0.166 Uiso 0.5 1 calc R U P . .
C85 C 0.971(2) 0.371(2) 0.539(2) 0.137(4) Uani 0.5 1 d G U P . .
H85 H 0.976078 0.363994 0.579681 0.164 Uiso 0.5 1 calc R U P . .
C43 C 0.941(2) 0.3101(17) 0.470(2) 0.135(4) Uani 0.5 1 d G U P . .
C87 C 0.933(2) 0.321(2) 0.4090(18) 0.137(4) Uani 0.5 1 d G U P . .
H87 H 0.913565 0.280252 0.362853 0.164 Uiso 0.5 1 calc R U P . .
C11 C 0.954(2) 0.394(2) 0.417(2) 0.137(4) Uani 0.5 1 d G U P . .
H11 H 0.948445 0.401438 0.376191 0.164 Uiso 0.5 1 calc R U P . .
C86 C -0.2384(14) 0.2866(17) 0.0407(13) 0.125(3) Uani 1 1 d . U . . .
H86A H -0.211000 0.335090 0.045161 0.150 Uiso 1 1 calc R U . . .
H86B H -0.283287 0.260487 -0.003001 0.150 Uiso 1 1 calc R U . . .
C88 C -0.1869(8) 0.2396(9) 0.0348(9) 0.122(3) Uani 1 1 d G U . . .
C90 C -0.1117(8) 0.2751(8) 0.0817(8) 0.125(3) Uani 1 1 d G U . . .
H90 H -0.094603 0.323685 0.119444 0.150 Uiso 1 1 calc R U . . .
C45 C -0.0620(6) 0.2380(9) 0.0720(8) 0.125(3) Uani 1 1 d G U . . .
H45 H -0.011669 0.261759 0.103360 0.150 Uiso 1 1 calc R U . . .
C23 C -0.0875(8) 0.1654(9) 0.0155(9) 0.124(3) Uani 1 1 d G U . . .
C47 C -0.1627(8) 0.1298(8) -0.0313(8) 0.126(3) Uani 1 1 d G U . . .
H47 H -0.179811 0.081251 -0.069114 0.151 Uiso 1 1 calc R U . . .
C3 C -0.2124(6) 0.1669(9) -0.0217(8) 0.124(3) Uani 1 1 d G U . . .
H3 H -0.262746 0.143177 -0.053031 0.149 Uiso 1 1 calc R U . . .
Ni1 Ni 0.500000 0.500000 0.500000 0.0421(7) Uani 1 2 d DS . P . .
O17 O 0.5687(17) 0.5998(15) 0.5049(14) 0.089(4) Uani 0.5 1 d . U P C -2
H17A H 0.545740 0.609843 0.469962 0.134 Uiso 0.5 1 d R U P C -2
H17B H 0.610541 0.596085 0.494397 0.134 Uiso 0.5 1 d R U P C -2
O35 O 0.4591(8) 0.4339(8) 0.3872(7) 0.097(3) Uani 1 1 d . U . . .
H35A H 0.420903 0.418066 0.397802 0.145 Uiso 1 1 d DR U . . .
H35B H 0.460903 0.476546 0.391052 0.145 Uiso 1 1 d DR U . . .
O67 O 0.4564(15) 0.5746(15) 0.4843(12) 0.067(4) Uani 0.5 1 d G U P C -1
H67A H 0.436693 0.538934 0.441003 0.101 Uiso 0.5 1 d DG U P C -1
H67B H 0.429049 0.560779 0.506261 0.101 Uiso 0.5 1 d DG U P C -1
O69 O 0.4141(18) 0.5347(18) 0.4839(16) 0.091(4) Uani 0.5 1 d G U P C -2
H69A H 0.398502 0.503586 0.499159 0.136 Uiso 0.5 1 d DG U P C -2
H69B H 0.410459 0.507351 0.440750 0.136 Uiso 0.5 1 d DG U P C -2
O71 O 0.5757(15) 0.5166(16) 0.4450(14) 0.085(3) Uani 0.5 1 d . U P C -1
H71A H 0.553316 0.517588 0.404560 0.128 Uiso 0.5 1 d R U P C -1
H71B H 0.589675 0.477867 0.428379 0.128 Uiso 0.5 1 d R U P C -1
C91 C -0.1809(11) 0.9743(12) 0.4222(19) 0.157(4) Uani 1 1 d D U . . .
H91A H -0.153071 1.000449 0.474225 0.188 Uiso 1 1 calc R U . . .
H91B H -0.170093 1.009689 0.403122 0.188 Uiso 1 1 calc R U . . .

loop_
_atom_site_aniso_label
_atom_site_aniso_U_11
_atom_site_aniso_U_22
_atom_site_aniso_U_33
_atom_site_aniso_U_23
_atom_site_aniso_U_13
_atom_site_aniso_U_12
Mo1 0.0596(8) 0.0563(7) 0.0439(6) 0.0132(5) 0.0192(5) 0.0310(6)
Mo2 0.0774(10) 0.1518(15) 0.0734(8) 0.0827(10) 0.0452(7) 0.0742(10)
Mo3 0.0611(9) 0.0546(8) 0.0957(10) -0.0084(7) 0.0094(7) 0.0344(7)
Mo4 0.0612(8) 0.0856(9) 0.0449(6) 0.0352(6) 0.0263(5) 0.0455(7)
Mo5 0.0590(8) 0.0546(8) 0.0867(9) 0.0111(6) 0.0222(7) 0.0353(7)
Mo6 0.0611(8) 0.0653(8) 0.0636(7) -0.0002(6) 0.0146(6) 0.0406(7)
Mo7 0.0783(10) 0.1550(16) 0.1236(13) 0.1147(13) 0.0627(10) 0.0726(11)
Mo8 0.0643(8) 0.0921(10) 0.0898(9) 0.0648(8) 0.0414(7) 0.0477(8)
Ni2 0.0706(18) 0.136(3) 0.0499(13) 0.0399(15) 0.0309(13) 0.0668(19)
Ni3 0.0692(19) 0.084(2) 0.137(3) 0.078(2) 0.0448(18) 0.0474(17)
Ni4 0.0626(17) 0.104(2) 0.0455(12) 0.0157(13) 0.0211(12) 0.0515(16)
Ni5 0.077(2) 0.142(3) 0.0584(15) 0.0571(17) 0.0381(14) 0.067(2)
Ni6 0.0698(18) 0.0506(15) 0.0911(18) 0.0297(13) 0.0260(15) 0.0343(14)
Ni7 0.064(3) 0.104(3) 0.0517(19) -0.012(2) 0.0068(17) 0.055(2)
Ni8 0.0619(17) 0.097(2) 0.0559(14) 0.0042(14) 0.0186(12) 0.0511(16)
Ni9 0.0604(18) 0.0508(16) 0.128(3) 0.0348(16) 0.0241(17) 0.0302(14)
Ni10 0.0669(18) 0.092(2) 0.103(2) 0.0700(18) 0.0400(16) 0.0501(16)
P1 0.055(2) 0.052(2) 0.0481(17) 0.0236(15) 0.0217(16) 0.0271(17)
P2 0.097(4) 0.239(8) 0.083(3) 0.111(5) 0.063(3) 0.103(5)
P3 0.050(4) 0.035(4) 0.058(4) -0.001(3) 0.015(3) 0.024(3)
P4 0.064(2) 0.083(3) 0.0467(18) 0.0365(18) 0.0287(17) 0.046(2)
P5 0.054(4) 0.094(6) 0.052(4) 0.044(4) 0.028(3) 0.043(4)
P6 0.061(2) 0.075(3) 0.0496(19) 0.0130(18) 0.0203(17) 0.043(2)
P7 0.075(3) 0.089(4) 0.219(7) 0.111(5) 0.065(4) 0.055(3)
P8 0.057(2) 0.051(2) 0.105(3) 0.040(2) 0.034(2) 0.032(2)
P9 0.097(4) 0.163(6) 0.174(6) 0.144(6) 0.076(4) 0.088(4)
P10 0.075(3) 0.051(3) 0.129(4) 0.010(3) 0.016(3) 0.039(2)
P11 0.065(5) 0.069(5) 0.062(4) 0.045(4) 0.037(4) 0.043(4)
P12 0.075(3) 0.098(4) 0.063(2) -0.013(2) 0.008(2) 0.061(3)
P13 0.063(5) 0.051(4) 0.045(4) 0.003(3) 0.013(3) 0.031(4)
P14 0.076(3) 0.201(6) 0.0391(19) 0.032(3) 0.025(2) 0.090(4)
O1 0.082(3) 0.078(3) 0.071(3) 0.036(3) 0.033(3) 0.045(3)
O2 0.095(5) 0.109(5) 0.121(5) 0.064(5) 0.028(5) 0.051(5)
O3 0.078(3) 0.104(3) 0.076(3) 0.031(3) 0.035(3) 0.051(3)
O4 0.076(4) 0.074(4) 0.073(3) 0.036(3) 0.032(3) 0.049(3)
O5 0.077(2) 0.085(2) 0.084(2) 0.018(2) 0.030(2) 0.054(2)
O6 0.080(3) 0.092(3) 0.076(3) 0.043(2) 0.033(2) 0.051(2)
O7 0.081(3) 0.105(3) 0.086(3) 0.062(3) 0.034(3) 0.049(3)
O8 0.075(2) 0.085(2) 0.075(2) 0.026(2) 0.034(2) 0.055(2)
O9 0.075(3) 0.093(3) 0.079(3) 0.020(2) 0.031(2) 0.055(2)
O10 0.073(3) 0.095(3) 0.075(3) 0.031(3) 0.035(2) 0.055(3)
O11 0.079(5) 0.125(5) 0.076(4) 0.059(4) 0.030(4) 0.056(4)
O12 0.077(3) 0.095(3) 0.071(3) 0.037(2) 0.038(2) 0.053(3)
O13 0.077(5) 0.109(5) 0.085(5) 0.031(4) 0.040(4) 0.037(5)
O14 0.079(3) 0.093(3) 0.072(3) 0.039(2) 0.037(2) 0.052(2)
O15 0.104(9) 0.129(10) 0.091(8) 0.020(7) 0.020(7) 0.051(8)
O16 0.076(2) 0.094(2) 0.077(2) 0.031(2) 0.035(2) 0.052(2)
O18 0.080(4) 0.080(4) 0.087(4) 0.034(3) 0.030(3) 0.054(3)
O19 0.082(6) 0.093(6) 0.102(6) 0.043(5) 0.029(5) 0.042(5)
O20 0.075(5) 0.101(5) 0.068(4) 0.048(4) 0.030(4) 0.052(4)
O21 0.068(4) 0.085(5) 0.098(5) 0.016(4) 0.020(4) 0.046(4)
O22 0.077(2) 0.085(2) 0.077(2) 0.026(2) 0.035(2) 0.051(2)
O23 0.079(3) 0.085(3) 0.092(3) 0.017(3) 0.024(3) 0.053(3)
O24 0.082(3) 0.089(3) 0.074(3) 0.034(2) 0.034(2) 0.047(2)
O25 0.079(3) 0.101(3) 0.078(2) 0.052(2) 0.035(2) 0.049(2)
O26 0.075(4) 0.075(4) 0.093(4) 0.036(3) 0.026(3) 0.055(3)
O27 0.078(6) 0.085(6) 0.128(7) 0.037(5) 0.023(6) 0.028(5)
O28 0.078(3) 0.089(3) 0.079(3) 0.032(2) 0.035(2) 0.054(2)
O29 0.094(7) 0.070(6) 0.169(8) 0.065(6) 0.044(6) 0.061(5)
O30 0.076(3) 0.080(3) 0.077(3) 0.028(2) 0.030(2) 0.052(2)
O31 0.083(3) 0.110(3) 0.084(3) 0.058(3) 0.033(3) 0.045(3)
O32 0.076(3) 0.080(3) 0.087(3) 0.024(2) 0.028(2) 0.053(2)
O33 0.082(5) 0.126(6) 0.075(5) 0.009(5) 0.029(4) 0.056(5)
O34 0.080(4) 0.081(4) 0.074(4) 0.029(4) 0.034(4) 0.040(4)
O36 0.080(3) 0.101(3) 0.078(2) 0.054(2) 0.031(2) 0.049(2)
O37 0.082(3) 0.112(3) 0.079(3) 0.056(3) 0.037(3) 0.046(3)
O38 0.075(2) 0.088(3) 0.082(2) 0.022(2) 0.031(2) 0.054(2)
O39 0.080(3) 0.108(3) 0.080(3) 0.047(2) 0.032(2) 0.051(2)
O40 0.079(3) 0.099(3) 0.076(2) 0.055(2) 0.033(2) 0.046(2)
O41 0.081(3) 0.097(3) 0.091(3) 0.055(2) 0.031(3) 0.051(3)
O42 0.079(4) 0.088(4) 0.112(4) 0.064(3) 0.034(3) 0.056(3)
O43 0.072(5) 0.112(6) 0.077(5) 0.023(5) 0.022(4) 0.044(5)
O44 0.080(3) 0.098(3) 0.080(3) 0.059(2) 0.036(2) 0.051(3)
O45 0.081(3) 0.103(3) 0.095(3) 0.059(3) 0.034(3) 0.049(3)
O46 0.075(3) 0.085(3) 0.086(3) 0.018(3) 0.027(3) 0.055(3)
O47 0.081(3) 0.084(3) 0.084(3) 0.027(3) 0.032(3) 0.052(3)
O48 0.076(2) 0.085(2) 0.084(2) 0.023(2) 0.031(2) 0.053(2)
O49 0.077(3) 0.089(3) 0.086(3) 0.014(3) 0.028(3) 0.055(3)
O50 0.080(3) 0.081(3) 0.085(3) 0.029(2) 0.027(2) 0.052(2)
O51 0.090(5) 0.134(6) 0.068(5) 0.042(5) 0.030(4) 0.040(5)
O52 0.087(4) 0.075(4) 0.072(3) 0.037(3) 0.040(3) 0.045(3)
O53 0.079(3) 0.097(3) 0.083(3) 0.016(3) 0.028(3) 0.052(3)
O54 0.078(5) 0.093(5) 0.081(5) 0.017(4) 0.026(4) 0.048(4)
O55 0.079(3) 0.086(3) 0.091(3) 0.023(3) 0.024(3) 0.047(3)
O56 0.078(3) 0.102(3) 0.073(2) 0.048(2) 0.037(2) 0.052(2)
O57 0.078(5) 0.083(5) 0.098(5) 0.002(5) 0.014(4) 0.047(4)
O58 0.081(3) 0.105(3) 0.081(2) 0.057(2) 0.033(2) 0.048(2)
O59 0.090(6) 0.094(5) 0.135(6) 0.076(5) 0.036(5) 0.047(5)
O60 0.078(5) 0.105(5) 0.094(5) 0.060(4) 0.040(4) 0.050(4)
O61 0.081(3) 0.104(3) 0.091(3) 0.063(3) 0.035(3) 0.049(3)
O62 0.080(4) 0.091(4) 0.105(4) 0.063(3) 0.033(3) 0.053(3)
O63 0.089(5) 0.132(5) 0.081(5) 0.047(4) 0.039(4) 0.047(5)
O64 0.081(3) 0.098(3) 0.087(3) 0.061(2) 0.033(3) 0.050(3)
O65 0.090(5) 0.086(5) 0.117(6) 0.023(5) 0.020(5) 0.053(5)
O66 0.079(2) 0.100(2) 0.077(2) 0.040(2) 0.036(2) 0.048(2)
O68 0.088(5) 0.115(5) 0.101(5) 0.064(4) 0.036(4) 0.046(5)
O70 0.075(3) 0.089(3) 0.081(3) 0.018(3) 0.029(3) 0.057(2)
O72 0.075(3) 0.103(3) 0.075(3) 0.031(2) 0.035(2) 0.052(2)
N1 0.110(6) 0.171(8) 0.225(9) 0.165(8) 0.104(7) 0.106(6)
C49 0.111(6) 0.175(8) 0.229(9) 0.161(8) 0.101(7) 0.107(6)
N44 0.114(6) 0.178(8) 0.233(9) 0.157(8) 0.100(7) 0.104(6)
N18 0.113(6) 0.177(8) 0.231(9) 0.159(7) 0.103(6) 0.102(6)
C46 0.112(6) 0.176(8) 0.230(9) 0.159(8) 0.103(7) 0.105(6)
N2 0.141(8) 0.152(8) 0.176(8) 0.096(6) 0.078(7) 0.115(7)
C33 0.142(9) 0.151(8) 0.175(8) 0.097(6) 0.077(7) 0.114(7)
N23 0.141(9) 0.148(8) 0.173(9) 0.096(6) 0.078(7) 0.117(7)
C67 0.140(9) 0.150(8) 0.176(9) 0.098(6) 0.077(7) 0.117(7)
N17 0.140(9) 0.151(8) 0.177(9) 0.097(6) 0.077(7) 0.116(7)
N3 0.110(4) 0.282(7) 0.103(4) 0.106(4) 0.063(3) 0.121(4)
C74 0.111(4) 0.283(7) 0.103(4) 0.103(5) 0.065(4) 0.121(5)
N13 0.113(5) 0.279(7) 0.098(4) 0.108(5) 0.061(4) 0.120(5)
C76 0.114(5) 0.283(7) 0.104(4) 0.104(5) 0.063(4) 0.118(5)
N78 0.115(4) 0.285(7) 0.106(4) 0.102(5) 0.065(3) 0.116(5)
N19 0.102(4) 0.280(7) 0.096(4) 0.097(5) 0.057(3) 0.130(5)
C1 0.108(4) 0.283(7) 0.097(4) 0.101(5) 0.051(4) 0.124(5)
N4 0.108(4) 0.283(7) 0.101(4) 0.100(4) 0.050(3) 0.124(4)
N6 0.106(4) 0.282(7) 0.100(4) 0.096(4) 0.054(3) 0.126(4)
C6 0.105(4) 0.282(7) 0.100(4) 0.098(4) 0.055(3) 0.125(5)
N5 0.094(5) 0.140(5) 0.131(5) 0.026(5) 0.026(5) 0.057(5)
C26 0.097(5) 0.146(5) 0.131(5) 0.023(5) 0.025(5) 0.051(5)
N28 0.099(4) 0.147(5) 0.130(5) 0.025(4) 0.025(4) 0.051(4)
N11 0.092(4) 0.140(5) 0.127(4) 0.025(4) 0.026(4) 0.059(4)
C30 0.096(4) 0.144(5) 0.129(5) 0.025(4) 0.025(4) 0.054(4)
N7 0.120(7) 0.173(8) 0.245(9) 0.156(8) 0.102(7) 0.098(6)
C80 0.124(6) 0.181(8) 0.247(9) 0.150(8) 0.102(7) 0.094(6)
N15 0.123(6) 0.181(8) 0.249(9) 0.148(8) 0.103(7) 0.093(6)
N82 0.126(7) 0.182(8) 0.251(9) 0.147(8) 0.102(7) 0.091(6)
C84 0.127(7) 0.180(8) 0.250(9) 0.149(8) 0.101(7) 0.092(7)
N8 0.081(4) 0.148(5) 0.101(4) 0.016(4) 0.036(3) 0.066(4)
C8 0.083(4) 0.152(5) 0.106(4) 0.016(4) 0.036(4) 0.063(4)
N10 0.084(4) 0.153(4) 0.107(4) 0.017(4) 0.035(3) 0.060(4)
N22 0.084(3) 0.150(4) 0.105(3) 0.017(3) 0.034(3) 0.064(3)
C12 0.082(4) 0.150(4) 0.104(4) 0.017(4) 0.035(3) 0.065(4)
N12 0.078(4) 0.145(5) 0.102(5) 0.008(4) 0.028(4) 0.069(4)
C14 0.081(4) 0.144(5) 0.103(4) 0.008(4) 0.028(4) 0.067(4)
N14 0.081(4) 0.146(5) 0.106(4) 0.009(4) 0.026(4) 0.065(4)
N16 0.083(4) 0.148(5) 0.106(4) 0.009(4) 0.024(4) 0.064(4)
C18 0.084(4) 0.149(5) 0.105(5) 0.008(5) 0.026(4) 0.063(4)
N21 0.083(3) 0.149(4) 0.106(3) 0.015(3) 0.033(3) 0.065(3)
N20 0.084(3) 0.148(4) 0.107(3) 0.014(3) 0.032(3) 0.065(3)
C22 0.083(4) 0.149(5) 0.107(4) 0.015(4) 0.031(4) 0.066(4)
N9 0.080(4) 0.147(4) 0.104(4) 0.013(4) 0.032(3) 0.068(4)
C24 0.083(3) 0.149(4) 0.106(3) 0.015(3) 0.032(3) 0.066(3)
C7 0.115(6) 0.178(8) 0.234(9) 0.156(8) 0.100(7) 0.102(6)
C19 0.123(6) 0.183(8) 0.243(9) 0.150(7) 0.102(6) 0.095(6)
C77 0.123(6) 0.183(8) 0.245(9) 0.148(7) 0.102(6) 0.094(6)
C39 0.123(6) 0.183(8) 0.246(9) 0.149(8) 0.102(6) 0.093(6)
C79 0.124(6) 0.182(8) 0.246(9) 0.149(8) 0.103(7) 0.093(6)
C5 0.125(6) 0.185(8) 0.247(9) 0.147(8) 0.102(7) 0.092(6)
C81 0.123(6) 0.183(8) 0.245(9) 0.148(7) 0.102(6) 0.094(6)
C25 0.083(4) 0.147(5) 0.107(4) 0.009(4) 0.028(4) 0.064(4)
C51 0.083(4) 0.149(4) 0.107(4) 0.011(4) 0.029(3) 0.063(4)
C13 0.083(4) 0.148(4) 0.106(4) 0.012(4) 0.028(3) 0.064(4)
C53 0.081(3) 0.147(4) 0.107(3) 0.013(3) 0.031(3) 0.066(3)
C27 0.083(3) 0.148(4) 0.107(3) 0.013(3) 0.028(3) 0.064(3)
C55 0.083(3) 0.147(4) 0.107(3) 0.011(3) 0.029(3) 0.064(3)
C29 0.107(4) 0.284(7) 0.104(4) 0.096(4) 0.052(3) 0.125(4)
C32 0.088(4) 0.145(4) 0.117(4) 0.023(4) 0.028(4) 0.058(4)
C34 0.090(4) 0.146(5) 0.122(4) 0.024(4) 0.025(4) 0.057(4)
C36 0.092(4) 0.146(5) 0.126(4) 0.026(4) 0.025(4) 0.055(4)
C38 0.092(4) 0.144(5) 0.125(4) 0.026(4) 0.025(4) 0.056(4)
C40 0.091(4) 0.144(5) 0.124(4) 0.025(4) 0.025(4) 0.056(4)
C42 0.089(4) 0.144(4) 0.120(4) 0.023(4) 0.025(3) 0.058(4)
C41 0.141(9) 0.153(7) 0.177(8) 0.095(6) 0.078(7) 0.113(7)
C48 0.083(3) 0.147(4) 0.109(3) 0.017(3) 0.030(3) 0.064(3)
C50 0.085(3) 0.147(4) 0.113(4) 0.019(4) 0.029(3) 0.062(3)
C52 0.087(4) 0.146(4) 0.116(4) 0.021(4) 0.026(3) 0.059(4)
C54 0.086(4) 0.145(4) 0.117(4) 0.022(4) 0.027(4) 0.059(4)
C56 0.085(3) 0.146(4) 0.114(3) 0.020(3) 0.028(3) 0.062(3)
C58 0.084(3) 0.147(4) 0.111(3) 0.017(3) 0.029(3) 0.063(3)
C57 0.081(4) 0.147(5) 0.106(4) 0.010(4) 0.027(4) 0.065(4)
C59 0.108(4) 0.283(7) 0.104(4) 0.103(4) 0.056(3) 0.124(4)
C15 0.109(4) 0.282(7) 0.105(4) 0.103(4) 0.058(3) 0.124(4)
C61 0.110(4) 0.282(7) 0.102(4) 0.106(4) 0.062(3) 0.122(4)
C31 0.111(4) 0.283(7) 0.108(4) 0.099(4) 0.058(3) 0.122(4)
C63 0.110(4) 0.283(7) 0.107(4) 0.099(4) 0.056(3) 0.123(4)
C2 0.109(4) 0.283(7) 0.105(4) 0.102(4) 0.055(3) 0.125(4)
C60 0.083(3) 0.148(4) 0.107(3) 0.017(3) 0.031(3) 0.064(3)
C62 0.108(4) 0.283(7) 0.105(4) 0.101(4) 0.055(3) 0.124(4)
C64 0.107(4) 0.284(7) 0.105(4) 0.100(4) 0.053(4) 0.124(4)
C66 0.107(4) 0.284(7) 0.104(4) 0.099(4) 0.052(3) 0.124(4)
C68 0.106(4) 0.283(7) 0.102(4) 0.099(4) 0.054(4) 0.124(4)
C70 0.108(4) 0.283(6) 0.104(4) 0.099(4) 0.053(4) 0.124(4)
C72 0.109(4) 0.283(7) 0.106(4) 0.098(4) 0.054(3) 0.124(4)
C65 0.111(4) 0.281(7) 0.105(4) 0.105(4) 0.064(3) 0.122(4)
C69 0.116(6) 0.179(8) 0.233(9) 0.155(7) 0.103(6) 0.100(6)
C35 0.118(6) 0.182(8) 0.238(9) 0.152(7) 0.102(6) 0.100(6)
C71 0.119(6) 0.182(8) 0.240(9) 0.151(7) 0.101(6) 0.098(6)
C9 0.120(6) 0.182(8) 0.240(9) 0.151(7) 0.102(6) 0.097(6)
C73 0.120(6) 0.184(8) 0.240(9) 0.149(7) 0.101(6) 0.098(6)
C37 0.118(6) 0.182(8) 0.238(9) 0.152(7) 0.101(6) 0.100(6)
C75 0.094(4) 0.144(5) 0.128(4) 0.025(4) 0.025(4) 0.055(4)
C83 0.145(9) 0.155(8) 0.177(8) 0.094(6) 0.078(8) 0.109(8)
C21 0.146(9) 0.154(7) 0.177(8) 0.094(6) 0.078(8) 0.108(8)
C85 0.145(9) 0.154(7) 0.177(8) 0.094(6) 0.077(8) 0.111(7)
C43 0.142(9) 0.154(7) 0.177(8) 0.095(5) 0.078(7) 0.112(7)
C87 0.144(9) 0.154(7) 0.177(8) 0.095(6) 0.077(8) 0.111(7)
C11 0.145(9) 0.154(7) 0.177(8) 0.095(6) 0.077(8) 0.110(8)
C86 0.085(3) 0.151(4) 0.106(4) 0.017(3) 0.034(3) 0.063(3)
C88 0.083(3) 0.149(4) 0.105(3) 0.017(3) 0.034(3) 0.065(3)
C90 0.085(3) 0.149(4) 0.106(3) 0.016(3) 0.033(3) 0.063(3)
C45 0.084(3) 0.149(4) 0.107(3) 0.016(3) 0.031(3) 0.063(3)
C23 0.083(3) 0.148(4) 0.106(3) 0.014(3) 0.032(3) 0.064(3)
C47 0.084(3) 0.150(4) 0.107(3) 0.014(3) 0.032(3) 0.064(3)
C3 0.083(3) 0.150(4) 0.106(3) 0.016(3) 0.031(3) 0.064(3)
Ni1 0.0463(18) 0.0459(17) 0.0419(14) 0.0202(13) 0.0198(13) 0.0260(14)
O17 0.093(6) 0.098(6) 0.083(5) 0.045(5) 0.032(5) 0.040(5)
O35 0.094(4) 0.099(4) 0.088(4) 0.030(4) 0.026(4) 0.049(4)
O67 0.079(6) 0.090(6) 0.070(5) 0.056(5) 0.038(5) 0.049(5)
O69 0.086(6) 0.103(6) 0.088(6) 0.040(6) 0.030(6) 0.049(6)
O71 0.083(5) 0.098(5) 0.086(4) 0.040(4) 0.037(4) 0.049(4)
C91 0.127(6) 0.184(8) 0.249(9) 0.147(8) 0.102(7) 0.090(6)

loop_
_atom_type_symbol
_atom_type_description
_atom_type_scat_dispersion_real
_atom_type_scat_dispersion_imag
_atom_type_scat_source
C C 0.0181 0.0091 'International Tables Vol C Tables 4.2.6.8 and 6.1.1.4'
H H 0.0000 0.0000 'International Tables Vol C Tables 4.2.6.8 and 6.1.1.4'
Mo Mo -0.0483 2.7339 'International Tables Vol C Tables 4.2.6.8 and 6.1.1.4'
N N 0.0311 0.0180 'International Tables Vol C Tables 4.2.6.8 and 6.1.1.4'
Ni Ni -3.0029 0.5091 'International Tables Vol C Tables 4.2.6.8 and 6.1.1.4'
O O 0.0492 0.0322 'International Tables Vol C Tables 4.2.6.8 and 6.1.1.4'
P P 0.2955 0.4335 'International Tables Vol C Tables 4.2.6.8 and 6.1.1.4'

loop_
_geom_angle_atom_site_label_1
_geom_angle_atom_site_label_2
_geom_angle_atom_site_label_3
_geom_angle
_geom_angle_site_symmetry_1
_geom_angle_site_symmetry_3
_geom_angle_publ_flag
O1 Mo1 Mo6 135.7(4) . . ?
O1 Mo1 O22 80.9(5) . . ?
O1 Mo1 O24 83.7(5) . . ?
O8 Mo1 Mo6 48.7(4) . . ?
O8 Mo1 O1 161.6(4) . . ?
O8 Mo1 O22 81.4(4) . . ?
O8 Mo1 O24 88.4(5) . . ?
O22 Mo1 Mo6 89.9(3) . . ?
O24 Mo1 Mo6 137.0(3) . . ?
O24 Mo1 O22 79.2(5) . . ?
O30 Mo1 Mo6 47.9(3) . . ?
O30 Mo1 O1 87.9(5) . . ?
O30 Mo1 O8 94.0(5) . . ?
O30 Mo1 O22 81.2(5) . . ?
O30 Mo1 O24 159.7(5) . . ?
O34 Mo1 Mo6 97.9(4) . . ?
O34 Mo1 O1 93.7(5) . . ?
O34 Mo1 O8 103.5(5) . . ?
O34 Mo1 O22 172.2(5) . . ?
O34 Mo1 O24 94.8(6) . . ?
O34 Mo1 O30 104.2(5) . . ?
O7 Mo2 Mo4 135.3(4) . . ?
O7 Mo2 O37 86.6(5) . . ?
O7 Mo2 O58 81.4(5) . . ?
O11 Mo2 Mo4 95.7(5) . . ?
O11 Mo2 O7 97.5(6) . . ?
O11 Mo2 O37 95.9(5) . . ?
O11 Mo2 O44 104.5(6) . . ?
O11 Mo2 O56 101.2(6) . . ?
O11 Mo2 O58 177.1(5) . . ?
O37 Mo2 Mo4 134.2(4) . . ?
O37 Mo2 O58 81.4(5) . . ?
O44 Mo2 Mo4 48.5(4) . . ?
O44 Mo2 O7 86.8(5) . . ?
O44 Mo2 O37 159.3(5) . . ?
O44 Mo2 O58 78.2(5) . . ?
O56 Mo2 Mo4 48.5(3) . . ?
O56 Mo2 O7 160.5(5) . . ?
O56 Mo2 O37 85.7(5) . . ?
O56 Mo2 O44 94.1(5) . . ?
O56 Mo2 O58 79.7(5) . . ?
O58 Mo2 Mo4 87.0(3) . . ?
O5 Mo3 Mo5 88.0(2) . . ?
O23 Mo3 Mo5 135.0(4) . . ?
O23 Mo3 O5 82.1(5) . . ?
O32 Mo3 Mo5 48.2(3) . . ?
O32 Mo3 O5 81.0(5) . . ?
O32 Mo3 O23 86.8(5) . . ?
O32 Mo3 O49 160.8(5) . . ?
O38 Mo3 Mo5 48.6(4) . . ?
O38 Mo3 O5 78.1(5) . . ?
O38 Mo3 O23 159.8(6) . . ?
O38 Mo3 O32 93.9(5) . . ?
O38 Mo3 O49 86.5(5) . . ?
O49 Mo3 Mo5 135.0(4) . . ?
O49 Mo3 O5 80.3(5) . . ?
O49 Mo3 O23 86.3(5) . . ?
O57 Mo3 Mo5 96.9(4) . . ?
O57 Mo3 O5 175.1(5) . . ?
O57 Mo3 O23 94.6(6) . . ?
O57 Mo3 O32 102.5(7) . . ?
O57 Mo3 O38 104.9(6) . . ?
O57 Mo3 O49 96.0(7) . . ?
O14 Mo4 Mo2 136.3(3) . . ?
O14 Mo4 O36 78.4(5) . . ?
O20 Mo4 Mo2 97.7(4) . . ?
O20 Mo4 O14 95.9(6) . . ?
O20 Mo4 O36 171.5(5) . . ?
O20 Mo4 O44 104.0(5) . . ?
O20 Mo4 O52 94.8(5) . 2_666 ?
O20 Mo4 O56 104.2(5) . . ?
O36 Mo4 Mo2 90.8(3) . . ?
O44 Mo4 Mo2 48.1(3) . . ?
O44 Mo4 O14 158.9(5) . . ?
O44 Mo4 O36 81.0(5) . . ?
O44 Mo4 O52 87.5(5) . 2_666 ?
O52 Mo4 Mo2 135.6(3) 2_666 . ?
O52 Mo4 O14 83.8(4) 2_666 . ?
O52 Mo4 O36 78.4(5) 2_666 . ?
O56 Mo4 Mo2 46.8(4) . . ?
O56 Mo4 O14 89.7(5) . . ?
O56 Mo4 O36 82.3(5) . . ?
O56 Mo4 O44 92.2(5) . . ?
O56 Mo4 O52 160.5(5) . 2_666 ?
O21 Mo5 Mo3 96.8(4) . . ?
O21 Mo5 O28 95.2(6) . . ?
O21 Mo5 O32 103.8(6) . . ?
O21 Mo5 O38 103.6(6) . . ?
O21 Mo5 O47 95.3(6) . . ?
O21 Mo5 O48 172.7(5) . . ?
O28 Mo5 Mo3 136.4(3) . . ?
O28 Mo5 O47 82.9(5) . . ?
O28 Mo5 O48 79.3(5) . . ?
O32 Mo5 Mo3 49.3(4) . . ?
O32 Mo5 O28 159.6(5) . . ?
O32 Mo5 O38 94.6(5) . . ?
O32 Mo5 O47 87.7(5) . . ?
O32 Mo5 O48 81.1(5) . . ?
O38 Mo5 Mo3 48.2(4) . . ?
O38 Mo5 O28 88.2(5) . . ?
O38 Mo5 O47 159.7(6) . . ?
O38 Mo5 O48 81.2(5) . . ?
O47 Mo5 Mo3 137.0(3) . . ?
O47 Mo5 O48 79.3(5) . . ?
O48 Mo5 Mo3 90.5(3) . . ?
O5 Mo6 Mo1 87.2(3) . . ?
O8 Mo6 Mo1 48.7(3) . . ?
O8 Mo6 O5 79.2(5) . . ?
O8 Mo6 O46 162.2(5) . . ?
O8 Mo6 O70 86.6(5) . . ?
O30 Mo6 Mo1 48.5(4) . . ?
O30 Mo6 O5 79.8(4) . . ?
O30 Mo6 O8 94.6(5) . . ?
O30 Mo6 O46 86.9(5) . . ?
O30 Mo6 O70 159.8(5) . . ?
O46 Mo6 Mo1 135.4(3) . . ?
O46 Mo6 O5 83.5(5) . . ?
O54 Mo6 Mo1 97.5(5) . . ?
O54 Mo6 O5 175.2(5) . . ?
O54 Mo6 O8 103.7(6) . . ?
O54 Mo6 O30 103.6(5) . . ?
O54 Mo6 O46 93.2(6) . . ?
O54 Mo6 O70 95.7(5) . . ?
O70 Mo6 Mo1 135.2(4) . . ?
O70 Mo6 O5 80.6(4) . . ?
O70 Mo6 O46 86.0(5) . . ?
O25 Mo7 Mo8 48.8(4) . . ?
O25 Mo7 O31 86.4(5) . . ?
O25 Mo7 O58 80.2(5) . . ?
O25 Mo7 O61 160.9(5) . . ?
O25 Mo7 O64 94.8(5) . . ?
O31 Mo7 Mo8 135.1(4) . . ?
O31 Mo7 O58 83.1(5) . . ?
O31 Mo7 O61 86.5(5) . . ?
O58 Mo7 Mo8 87.4(3) . . ?
O61 Mo7 Mo8 135.2(4) . . ?
O61 Mo7 O58 81.4(5) . . ?
O64 Mo7 Mo8 48.2(3) . . ?
O64 Mo7 O31 162.9(5) . . ?
O64 Mo7 O58 80.3(5) . . ?
O64 Mo7 O61 87.1(5) . . ?
O68 Mo7 Mo8 97.1(5) . . ?
O68 Mo7 O25 103.2(6) . . ?
O68 Mo7 O31 93.9(6) . . ?
O68 Mo7 O58 175.4(5) . . ?
O68 Mo7 O61 95.0(6) . . ?
O68 Mo7 O64 102.4(6) . . ?
O6 Mo8 Mo7 135.4(3) . . ?
O6 Mo8 O18 84.6(4) . 2_666 ?
O6 Mo8 O40 79.2(5) . . ?
O18 Mo8 Mo7 136.3(3) 2_666 . ?
O18 Mo8 O40 79.5(5) 2_666 . ?
O25 Mo8 Mo7 48.4(4) . . ?
O25 Mo8 O6 87.1(5) . . ?
O25 Mo8 O18 160.5(5) . 2_666 ?
O25 Mo8 O40 81.7(5) . . ?
O40 Mo8 Mo7 90.4(3) . . ?
O60 Mo8 Mo7 98.2(4) . . ?
O60 Mo8 O6 94.4(6) . . ?
O60 Mo8 O18 94.1(6) . 2_666 ?
O60 Mo8 O25 104.1(6) . . ?
O60 Mo8 O40 171.3(5) . . ?
O60 Mo8 O64 102.9(6) . . ?
O64 Mo8 Mo7 48.5(4) . . ?
O64 Mo8 O6 161.6(5) . . ?
O64 Mo8 O18 88.0(5) . 2_666 ?
O64 Mo8 O25 94.6(5) . . ?
O64 Mo8 O40 82.9(5) . . ?
O10 Ni2 O66 88.7(5) . . ?
O39 Ni2 O10 157.7(5) . . ?
O39 Ni2 O66 72.7(5) . . ?
O56 Ni2 O10 94.1(5) . . ?
O56 Ni2 O39 98.4(5) . . ?
O56 Ni2 O66 91.0(5) . . ?
O56 Ni2 N19 87.1(6) . 1_455 ?
O72 Ni2 O10 78.9(5) . . ?
O72 Ni2 O39 90.6(5) . . ?
O72 Ni2 O56 169.8(6) . . ?
O72 Ni2 O66 96.1(5) . . ?
O72 Ni2 N19 86.6(6) . 1_455 ?
N19 Ni2 O10 97.7(6) 1_455 . ?
N19 Ni2 O39 101.3(6) 1_455 . ?
N19 Ni2 O66 173.4(7) 1_455 . ?
O26 Ni3 O41 88.9(5) 2_666 . ?
O42 Ni3 O26 78.3(4) . 2_666 ?
O42 Ni3 O41 96.7(5) . . ?
O42 Ni3 O45 90.1(5) . . ?
O45 Ni3 O26 156.9(5) . 2_666 ?
O45 Ni3 O41 72.5(5) . . ?
O64 Ni3 O26 94.9(4) . 2_666 ?
O64 Ni3 O41 92.6(5) . . ?
O64 Ni3 O42 168.3(6) . . ?
O64 Ni3 O45 99.5(5) . . ?
N7 Ni3 O26 97.2(9) 1_655 2_666 ?
N7 Ni3 O41 173.3(10) 1_655 . ?
N7 Ni3 O42 87.3(8) 1_655 . ?
N7 Ni3 O45 102.2(9) 1_655 . ?
N7 Ni3 O64 84.1(8) 1_655 . ?
O3 Ni4 O9 90.7(5) . . ?
O3 Ni4 O12 78.4(5) . . ?
O3 Ni4 O16 99.4(5) . . ?
O8 Ni4 O3 169.4(6) . . ?
O8 Ni4 O9 98.5(5) . . ?
O8 Ni4 O12 94.6(5) . . ?
O8 Ni4 O16 88.3(5) . . ?
O8 Ni4 N8 85.5(6) . 1_655 ?
O9 Ni4 O16 73.0(5) . . ?
O12 Ni4 O9 157.0(4) . . ?
O12 Ni4 O16 88.7(5) . . ?
N8 Ni4 O3 87.6(6) 1_655 . ?
N8 Ni4 O9 102.5(6) 1_655 . ?
N8 Ni4 O12 97.2(6) 1_655 . ?
N8 Ni4 O16 171.7(7) 1_655 . ?
O3 Ni5 O12 79.0(5) . . ?
O3 Ni5 O39 89.5(5) . . ?
O3 Ni5 O66 96.5(5) . . ?
O12 Ni5 O39 154.2(6) . . ?
O12 Ni5 O66 86.5(5) . . ?
O25 Ni5 O3 171.9(5) . . ?
O25 Ni5 O12 96.1(5) . . ?
O25 Ni5 O39 97.4(5) . . ?
O25 Ni5 O66 89.6(5) . . ?
O25 Ni5 N13 87.4(7) . . ?
O39 Ni5 O66 71.8(5) . . ?
N13 Ni5 O3 86.8(7) . . ?
N13 Ni5 O12 97.6(6) . . ?
N13 Ni5 O39 104.8(6) . . ?
N13 Ni5 O66 175.2(7) . . ?
O4 Ni6 O50 88.7(4) . . ?
O4 Ni6 O55 157.3(5) . . ?
O30 Ni6 O4 94.9(5) . . ?
O30 Ni6 O50 90.9(5) . . ?
O30 Ni6 O55 96.5(5) . . ?
O30 Ni6 O62 170.8(5) . 2_666 ?
O30 Ni6 N23 83.6(10) . . ?
O55 Ni6 O50 71.5(5) . . ?
O62 Ni6 O4 80.1(5) 2_666 . ?
O62 Ni6 O50 96.7(5) 2_666 . ?
O62 Ni6 O55 90.8(6) 2_666 . ?
N23 Ni6 O4 97.9(12) . . ?
N23 Ni6 O50 171.7(12) . . ?
N23 Ni6 O55 102.9(12) . . ?
N23 Ni6 O62 89.4(11) . 2_666 ?
O15 Ni7 O15 180.0 . 2_655 ?
O15 Ni7 N9 90(5) 2_655 2 ?
O15 Ni7 N9 90(6) 2_655 1_655 ?
O15 Ni7 N9 90(5) . 2 ?
O15 Ni7 N9 90(6) . 1_655 ?
O53 Ni7 O15 92.5(6) . 2_655 ?
O53 Ni7 O15 87.4(6) . . ?
O53 Ni7 O15 92.6(6) 2_655 . ?
O53 Ni7 O15 87.4(6) 2_655 2_655 ?
O53 Ni7 O53 180.0 2_655 . ?
O53 Ni7 N9 90(5) 2_655 1_655 ?
O53 Ni7 N9 90(4) . 2 ?
O53 Ni7 N9 90(5) . 1_655 ?
O53 Ni7 N9 90(4) 2_655 2 ?
N9 Ni7 N9 180(10) 2 1_655 ?
O9 Ni8 O10 157.6(6) . . ?
O9 Ni8 O16 73.6(4) . . ?
O10 Ni8 O16 88.4(4) . . ?
O38 Ni8 O9 99.4(5) . . ?
O38 Ni8 O10 93.8(5) . . ?
O38 Ni8 O16 90.9(5) . . ?
O38 Ni8 O72 169.7(5) . . ?
O38 Ni8 N12 89.0(7) . . ?
O72 Ni8 O9 90.0(5) . . ?
O72 Ni8 O10 78.7(5) . . ?
O72 Ni8 O16 96.0(5) . . ?
N12 Ni8 O9 104.5(5) . . ?
N12 Ni8 O10 93.6(5) . . ?
N12 Ni8 O16 178.0(5) . . ?
N12 Ni8 O72 84.4(7) . . ?
O26 Ni9 O50 88.6(5) . . ?
O26 Ni9 O55 157.3(5) . . ?
O32 Ni9 O26 94.8(5) . . ?
O32 Ni9 O42 170.9(6) . 2_666 ?
O32 Ni9 O50 89.8(5) . . ?
O32 Ni9 O55 96.2(5) . . ?
O32 Ni9 N5 83.0(7) . . ?
O42 Ni9 O26 78.5(5) 2_666 . ?
O42 Ni9 O50 96.2(5) 2_666 . ?
O42 Ni9 O55 92.3(5) 2_666 . ?
O55 Ni9 O50 71.7(5) . . ?
N5 Ni9 O26 99.0(6) . . ?
N5 Ni9 O42 91.8(7) . 2_666 ?
N5 Ni9 O50 170.0(7) . . ?
N5 Ni9 O55 102.0(6) . . ?
O4 Ni10 O41 89.6(4) 2_666 . ?
O4 Ni10 O62 79.5(5) 2_666 . ?
O44 Ni10 O4 94.2(5) . 2_666 ?
O44 Ni10 O41 89.7(5) . . ?
O44 Ni10 O45 97.4(5) . . ?
O44 Ni10 O62 170.6(5) . . ?
O44 Ni10 N1 84.6(8) . . ?
O45 Ni10 O4 157.6(5) . 2_666 ?
O45 Ni10 O41 71.4(5) . . ?
O45 Ni10 O62 91.0(5) . . ?
O62 Ni10 O41 97.1(5) . . ?
N1 Ni10 O4 94.9(7) . 2_666 ?
N1 Ni10 O41 173.0(8) . . ?
N1 Ni10 O45 105.2(7) . . ?
N1 Ni10 O62 89.0(8) . . ?
O1 P1 O4 114.2(7) . . ?
O1 P1 O19 109.0(7) . . ?
O1 P1 O52 107.0(6) . . ?
O4 P1 O19 106.6(7) . . ?
O52 P1 O4 111.5(6) . . ?
O52 P1 O19 108.4(7) . . ?
O31 P2 O39 109.1(7) . . ?
O31 P2 O63 110.0(8) . . ?
O37 P2 O31 114.5(9) . . ?
O37 P2 O39 107.9(8) . . ?
O37 P2 O63 105.1(8) . . ?
O39 P2 O63 110.2(9) . . ?
O5 P3 O50 125.1(7) . . ?
O22 P3 O5 98.1(8) . . ?
O22 P3 O50 117.1(7) . . ?
O48 P3 O5 102.3(7) . . ?
O48 P3 O22 97.4(8) . . ?
O48 P3 O50 112.3(8) . . ?
O6 P4 O12 113.3(6) . . ?
O6 P4 O13 110.4(8) . . ?
O6 P4 O24 106.6(6) . . ?
O12 P4 O13 106.9(7) . . ?
O12 P4 O24 112.8(7) . . ?
O24 P4 O13 106.7(7) . . ?
O36 P5 O40 96.4(7) . . ?
O36 P5 O58 99.9(7) . . ?
O36 P5 O66 117.3(8) . . ?
O40 P5 O58 99.5(8) . . ?
O40 P5 O66 114.7(7) . . ?
O58 P5 O66 124.1(7) . . ?
O10 P6 O14 111.7(7) . . ?
O10 P6 O28 113.7(7) . . ?
O10 P6 O43 108.5(7) . . ?
O14 P6 O43 107.3(7) . . ?
O28 P6 O14 106.0(6) . . ?
O28 P6 O43 109.5(8) . . ?
O42 P7 O29 110.9(9) . . ?
O42 P7 O59 110.8(8) . . ?
O59 P7 O29 106.3(8) . . ?
O62 P7 O29 113.7(9) . . ?
O62 P7 O42 106.1(7) . . ?
O62 P7 O59 109.2(9) . . ?
O18 P8 O27 106.6(8) . . ?
O26 P8 O18 115.1(7) . . ?
O26 P8 O27 105.3(8) . . ?
O47 P8 O18 107.4(7) . . ?
O47 P8 O26 113.1(7) . . ?
O47 P8 O27 109.1(9) . . ?
O2 P9 O7 108.3(8) . . ?
O45 P9 O2 110.0(9) . . ?
O45 P9 O7 111.2(8) . . ?
O61 P9 O2 104.9(9) . . ?
O61 P9 O7 111.5(9) . . ?
O61 P9 O45 110.7(7) . . ?
O23 P10 O46 113.2(9) . . ?
O23 P10 O65 107.4(8) . . ?
O46 P10 O65 108.9(8) . . ?
O55 P10 O23 110.2(7) . . ?
O55 P10 O46 110.7(8) . . ?
O55 P10 O65 106.2(9) . . ?
O36 P11 O40 97.2(7) . . ?
O36 P11 O41 113.6(7) . . ?
O36 P11 O58 102.5(8) . . ?
O40 P11 O41 115.5(8) . . ?
O58 P11 O40 101.9(7) . . ?
O58 P11 O41 122.5(7) . . ?
O9 P12 O49 108.3(7) . . ?
O9 P12 O70 108.6(7) . . ?
O49 P12 O70 107.0(8) . . ?
O53 P12 O9 110.3(8) . . ?
O53 P12 O49 111.6(8) . . ?
O53 P12 O70 111.0(7) . . ?
O5 P13 O16 121.2(7) . . ?
O5 P13 O48 100.4(8) . . ?
O22 P13 O5 101.6(7) . . ?
O22 P13 O16 114.4(9) . . ?
O22 P13 O48 97.2(7) . . ?
O48 P13 O16 118.1(7) . . ?
O3 P14 O33 112.2(8) . . ?
O3 P14 O51 112.4(9) . . ?
O3 P14 O72 104.3(7) . . ?
O33 P14 O72 110.5(9) . . ?
O51 P14 O33 104.2(9) . . ?
O51 P14 O72 113.4(8) . . ?
P1 O1 Mo1 143.6(7) . . ?
Ni5 O3 Ni4 99.5(5) . . ?
P14 O3 Ni4 121.9(9) . . ?
P14 O3 Ni5 122.2(8) . . ?
Ni10 O4 Ni6 96.3(5) 2_666 . ?
P1 O4 Ni6 130.6(7) . . ?
P1 O4 Ni10 131.7(6) . 2_666 ?
Mo6 O5 Mo3 127.5(5) . . ?
P3 O5 Mo3 110.9(7) . . ?
P3 O5 Mo6 113.9(7) . . ?
P13 O5 Mo3 113.3(6) . . ?
P13 O5 Mo6 114.0(8) . . ?
P4 O6 Mo8 144.3(7) . . ?
P9 O7 Mo2 134.2(7) . . ?
Mo1 O8 Ni4 141.4(6) . . ?
Mo6 O8 Mo1 82.6(5) . . ?
Mo6 O8 Ni4 133.7(6) . . ?
Ni8 O9 Ni4 103.1(5) . . ?
P12 O9 Ni4 125.0(7) . . ?
P12 O9 Ni8 125.8(9) . . ?
Ni8 O10 Ni2 95.7(5) . . ?
P6 O10 Ni2 131.3(7) . . ?
P6 O10 Ni8 132.2(8) . . ?
Ni5 O12 Ni4 97.6(5) . . ?
P4 O12 Ni4 131.2(7) . . ?
P4 O12 Ni5 130.2(7) . . ?
P6 O14 Mo4 138.2(7) . . ?
Ni4 O16 Ni8 97.2(5) . . ?
P13 O16 Ni4 110.4(6) . . ?
P13 O16 Ni8 107.2(7) . . ?
P8 O18 Mo8 140.9(8) . 2_666 ?
P3 O22 Mo1 120.0(6) . . ?
P13 O22 Mo1 120.4(6) . . ?
P10 O23 Mo3 133.8(8) . . ?
P4 O24 Mo1 138.4(7) . . ?
Mo7 O25 Mo8 82.9(5) . . ?
Mo7 O25 Ni5 133.9(6) . . ?
Mo8 O25 Ni5 141.1(6) . . ?
Ni9 O26 Ni3 96.7(4) . 2_666 ?
P8 O26 Ni3 130.0(7) . 2_666 ?
P8 O26 Ni9 131.6(8) . . ?
P6 O28 Mo5 141.6(7) . . ?
Mo1 O30 Ni6 140.8(6) . . ?
Mo6 O30 Mo1 83.7(5) . . ?
Mo6 O30 Ni6 133.3(7) . . ?
P2 O31 Mo7 134.0(8) . . ?
Mo3 O32 Ni9 133.4(6) . . ?
Mo5 O32 Mo3 82.5(5) . . ?
Mo5 O32 Ni9 141.5(6) . . ?
P5 O36 Mo4 119.0(7) . . ?
P11 O36 Mo4 120.6(7) . . ?
P2 O37 Mo2 137.5(7) . . ?
Mo3 O38 Mo5 83.2(6) . . ?
Mo3 O38 Ni8 133.1(6) . . ?
Mo5 O38 Ni8 141.9(6) . . ?
Ni2 O39 Ni5 104.4(6) . . ?
P2 O39 Ni2 124.4(7) . . ?
P2 O39 Ni5 125.6(9) . . ?
P5 O40 Mo8 120.0(7) . . ?
P11 O40 Mo8 119.0(7) . . ?
Ni3 O41 Ni10 98.2(5) . . ?
P11 O41 Ni3 106.5(7) . . ?
P11 O41 Ni10 107.5(7) . . ?
Ni3 O42 Ni9 100.5(5) . 2_666 ?
P7 O42 Ni3 125.1(8) . . ?
P7 O42 Ni9 120.2(8) . 2_666 ?
Mo2 O44 Mo4 83.4(5) . . ?
Mo2 O44 Ni10 134.2(7) . . ?
Mo4 O44 Ni10 140.7(6) . . ?
Ni3 O45 Ni10 105.0(6) . . ?
P9 O45 Ni3 125.6(8) . . ?
P9 O45 Ni10 124.5(8) . . ?
P10 O46 Mo6 132.4(6) . . ?
P8 O47 Mo5 141.9(7) . . ?
P3 O48 Mo5 120.3(7) . . ?
P13 O48 Mo5 119.1(6) . . ?
P12 O49 Mo3 139.4(8) . . ?
Ni9 O50 Ni6 98.3(5) . . ?
P3 O50 Ni6 105.8(6) . . ?
P3 O50 Ni9 108.5(6) . . ?
P1 O52 Mo4 140.6(7) . 2_666 ?
P12 O53 Ni7 132.3(10) . . ?
Ni6 O55 Ni9 103.7(5) . . ?
P10 O55 Ni6 125.8(9) . . ?
P10 O55 Ni9 126.7(8) . . ?
Mo2 O56 Mo4 84.7(5) . . ?
Mo2 O56 Ni2 133.7(6) . . ?
Mo4 O56 Ni2 139.3(6) . . ?
Mo7 O58 Mo2 127.8(5) . . ?
P5 O58 Mo2 111.1(7) . . ?
P5 O58 Mo7 113.3(7) . . ?
P11 O58 Mo2 113.3(7) . . ?
P11 O58 Mo7 113.8(7) . . ?
P9 O61 Mo7 133.6(8) . . ?
Ni6 O62 Ni10 98.3(5) 2_666 . ?
P7 O62 Ni6 123.0(8) . 2_666 ?
P7 O62 Ni10 122.4(8) . . ?
Mo7 O64 Ni3 131.7(6) . . ?
Mo8 O64 Mo7 83.3(5) . . ?
Mo8 O64 Ni3 141.0(6) . . ?
Ni2 O66 Ni5 98.1(5) . . ?
P5 O66 Ni2 106.9(6) . . ?
P5 O66 Ni5 108.3(7) . . ?
P12 O70 Mo6 139.7(6) . . ?
Ni2 O72 Ni8 102.0(5) . . ?
P14 O72 Ni2 122.3(9) . . ?
P14 O72 Ni8 124.1(7) . . ?
C49 N1 Ni10 129.0(11) . . ?
C46 N1 Ni10 123.0(11) . . ?
C46 N1 C49 108.0 . . ?
N1 C49 H49 126.0 . . ?
N1 C49 N44 108.0 . . ?
N44 C49 H49 126.0 . . ?
C49 N44 H44 126.0 . . ?
N18 N44 C49 108.0 . . ?
N18 N44 H44 126.0 . . ?
N44 N18 C46 108.0 . . ?
C7 N18 N44 124(2) . . ?
C7 N18 C46 128(2) . . ?
N1 C46 N18 108.0 . . ?
N1 C46 H46 126.0 . . ?
N18 C46 H46 126.0 . . ?
C33 N2 C41 129(3) . . ?
N17 N2 C33 108.0 . . ?
N17 N2 C41 122(3) . . ?
N2 C33 H33 126.0 . . ?
N23 C33 N2 108.0 . . ?
N23 C33 H33 126.0 . . ?
C33 N23 Ni6 117.8(18) . . ?
C33 N23 C67 108.0 . . ?
C67 N23 Ni6 133.1(18) . . ?
N23 C67 H67 126.0 . . ?
N23 C67 N17 108.0 . . ?
N17 C67 H67 126.0 . . ?
N2 N17 C67 108.0 . . ?
N2 N17 H17 126.0 . . ?
C67 N17 H17 126.0 . . ?
N78 N3 C74 108.0 . . ?
C65 N3 C74 130.9(17) . . ?
C65 N3 N78 119(2) . . ?
N3 C74 H74 126.0 . . ?
N13 C74 N3 108.0 . . ?
N13 C74 H74 126.0 . . ?
C74 N13 Ni5 129.0(10) . . ?
C74 N13 C76 108.0 . . ?
C76 N13 Ni5 122.9(10) . . ?
N13 C76 H76 126.0 . . ?
N78 C76 N13 108.0 . . ?
N78 C76 H76 126.0 . . ?
N3 N78 C76 108.0 . . ?
N3 N78 H78 126.0 . . ?
C76 N78 H78 126.0 . . ?
C1 N19 Ni2 132.8(9) . 1_655 ?
C1 N19 C6 108.0 . . ?
C6 N19 Ni2 119.1(9) . 1_655 ?
N19 C1 H1 126.0 . . ?
N19 C1 N4 108.0 . . ?
N4 C1 H1 126.0 . . ?
C1 N4 H4 126.0 . . ?
C1 N4 N6 108.0 . . ?
N6 N4 H4 126.0 . . ?
N4 N6 C29 122.3(15) . . ?
C6 N6 N4 108.0 . . ?
C6 N6 C29 129.2(15) . . ?
N19 C6 H6 126.0 . . ?
N6 C6 N19 108.0 . . ?
N6 C6 H6 126.0 . . ?
C26 N5 Ni9 130.9(11) . . ?
C30 N5 Ni9 117.8(10) . . ?
C30 N5 C26 108.0 . . ?
N5 C26 H26 126.0 . . ?
N28 C26 N5 108.0 . . ?
N28 C26 H26 126.0 . . ?
C26 N28 H28 126.0 . . ?
N11 N28 C26 108.0 . . ?
N11 N28 H28 126.0 . . ?
N28 N11 C30 108.0 . . ?
N28 N11 C75 117.0(15) . . ?
C30 N11 C75 134.5(15) . . ?
N5 C30 N11 108.0 . . ?
N5 C30 H30 126.0 . . ?
N11 C30 H30 126.0 . . ?
C80 N7 Ni3 127.9(13) . 1_455 ?
C84 N7 Ni3 123.7(14) . 1_455 ?
C84 N7 C80 108.0 . . ?
N7 C80 H80 126.0 . . ?
N7 C80 N15 108.0 . . ?
N15 C80 H80 126.0 . . ?
C80 N15 C91 123.6(17) . . ?
N82 N15 C80 108.0 . . ?
N82 N15 C91 122.7(18) . . ?
N15 N82 H82 126.0 . . ?
N15 N82 C84 108.0 . . ?
C84 N82 H82 126.0 . . ?
N7 C84 N82 108.0 . . ?
N7 C84 H84 126.0 . . ?
N82 C84 H84 126.0 . . ?
C8 N8 Ni4 124.9(8) . 1_455 ?
C12 N8 Ni4 126.0(8) . 1_455 ?
C12 N8 C8 108.0 . . ?
N8 C8 H8 126.0 . . ?
N8 C8 N10 108.0 . . ?
N10 C8 H8 126.0 . . ?
C8 N10 H10 126.0 . . ?
N22 N10 C8 108.0 . . ?
N22 N10 H10 126.0 . . ?
N10 N22 C12 108.0 . . ?
C86 N22 N10 125.4(14) . . ?
C86 N22 C12 126.4(14) . . ?
N8 C12 N22 108.0 . . ?
N8 C12 H12 126.0 . . ?
N22 C12 H12 126.0 . . ?
C14 N12 Ni8 123.4(10) . . ?
C14 N12 C18 108.0 . . ?
C18 N12 Ni8 126.9(10) . . ?
N12 C14 H14 126.0 . . ?
N12 C14 N14 108.0 . . ?
N14 C14 H14 126.0 . . ?
N16 N14 C14 108.0 . . ?
C57 N14 C14 128.8(18) . . ?
C57 N14 N16 122.7(18) . . ?
N14 N16 H16 126.0 . . ?
N14 N16 C18 108.0 . . ?
C18 N16 H16 126.0 . . ?
N12 C18 H18 126.0 . . ?
N16 C18 N12 108.0 . . ?
N16 C18 H18 126.0 . . ?
C24 N21 N20 108.0 . . ?
C60 N21 N20 125.6(13) . . ?
C60 N21 C24 126.3(12) . . ?
N21 N20 H20 126.0 . . ?
C22 N20 N21 108.0 . . ?
C22 N20 H20 126.0 . . ?
N20 C22 H22 126.0 . . ?
N20 C22 N9 108.0 . . ?
N9 C22 H22 126.0 . . ?
C22 N9 Ni7 125.1(7) . 1_455 ?
C22 N9 C24 108.0 . . ?
C24 N9 Ni7 126.9(7) . 1_455 ?
N21 C24 N9 108.0 . . ?
N21 C24 H24 126.0 . . ?
N9 C24 H24 126.0 . . ?
N18 C7 H7A 108.0 . . ?
N18 C7 H7B 108.0 . . ?
N18 C7 C69 117(4) . . ?
H7A C7 H7B 107.3 . . ?
C69 C7 H7A 108.0 . . ?
C69 C7 H7B 108.0 . . ?
C77 C19 C81 120.0 . . ?
C77 C19 C9 123(2) . . ?
C81 C19 C9 117(2) . . ?
C19 C77 H77 120.0 . . ?
C39 C77 C19 120.0 . . ?
C39 C77 H77 120.0 . . ?
C77 C39 H39 120.0 . . ?
C77 C39 C79 120.0 . . ?
C79 C39 H39 120.0 . . ?
C39 C79 C91 124(2) . . ?
C5 C79 C39 120.0 . . ?
C5 C79 C91 116(2) . . ?
C79 C5 H5 120.0 . . ?
C79 C5 C81 120.0 . . ?
C81 C5 H5 120.0 . . ?
C19 C81 H81 120.0 . . ?
C5 C81 C19 120.0 . . ?
C5 C81 H81 120.0 . . ?
C51 C25 C55 120.0 . . ?
C51 C25 C57 120.0(13) . . ?
C55 C25 C57 120.0(13) . . ?
C25 C51 H51 120.0 . . ?
C25 C51 C13 120.0 . . ?
C13 C51 H51 120.0 . . ?
C51 C13 H13 120.0 . . ?
C51 C13 C53 120.0 . . ?
C53 C13 H13 120.0 . . ?
C13 C53 C23 118.8(11) . . ?
C27 C53 C13 120.0 . . ?
C27 C53 C23 121.1(11) . . ?
C53 C27 H27 120.0 . . ?
C53 C27 C55 120.0 . . ?
C55 C27 H27 120.0 . . ?
C25 C55 H55 120.0 . . ?
C27 C55 C25 120.0 . . ?
C27 C55 H55 120.0 . . ?
N6 C29 H29A 109.1 . . ?
N6 C29 H29B 109.1 . . ?
N6 C29 C68 113(3) . . ?
H29A C29 H29B 107.8 . . ?
C68 C29 H29A 109.1 . . ?
C68 C29 H29B 109.1 . . ?
C34 C32 C42 120.0 . . ?
C34 C32 C54 115.0(15) . . ?
C42 C32 C54 124.7(15) . . ?
C32 C34 H34 120.0 . . ?
C36 C34 C32 120.0 . . ?
C36 C34 H34 120.0 . . ?
C34 C36 H36 120.0 . . ?
C34 C36 C38 120.0 . . ?
C38 C36 H36 120.0 . . ?
C36 C38 C75 112.0(14) . . ?
C40 C38 C36 120.0 . . ?
C40 C38 C75 128.0(14) . . ?
C38 C40 H40 120.0 . . ?
C38 C40 C42 120.0 . . ?
C42 C40 H40 120.0 . . ?
C32 C42 H42 120.0 . . ?
C40 C42 C32 120.0 . . ?
C40 C42 H42 120.0 . . ?
N2 C41 H41A 108.8 . . ?
N2 C41 H41B 108.8 . . ?
N2 C41 C43 114(4) . . ?
H41A C41 H41B 107.7 . . ?
C43 C41 H41A 108.8 . . ?
C43 C41 H41B 108.8 . . ?
C50 C48 C58 120.0 . . ?
C50 C48 C60 122.7(17) . . ?
C58 C48 C60 117.3(17) . . ?
C48 C50 H50 120.0 . . ?
C48 C50 C52 120.0 . . ?
C52 C50 H50 120.0 . . ?
C50 C52 H52 120.0 . . ?
C54 C52 C50 120.0 . . ?
C54 C52 H52 120.0 . . ?
C52 C54 C32 124.0(14) . . ?
C52 C54 C56 120.0 . . ?
C56 C54 C32 115.9(14) . . ?
C54 C56 H56 120.0 . . ?
C54 C56 C58 120.0 . . ?
C58 C56 H56 120.0 . . ?
C48 C58 H58 120.0 . . ?
C56 C58 C48 120.0 . . ?
C56 C58 H58 120.0 . . ?
N14 C57 C25 114(2) . . ?
N14 C57 H57A 108.8 . . ?
N14 C57 H57B 108.8 . . ?
C25 C57 H57A 108.8 . . ?
C25 C57 H57B 108.8 . . ?
H57A C57 H57B 107.7 . . ?
C15 C59 H59 120.0 . . ?
C15 C59 C2 120.0 . . ?
C2 C59 H59 120.0 . . ?
C59 C15 H15 120.0 . . ?
C59 C15 C61 120.0 . . ?
C61 C15 H15 120.0 . . ?
C15 C61 C31 120.0 . . ?
C15 C61 C65 119.9(15) . . ?
C31 C61 C65 119.5(16) . . ?
C61 C31 H31 120.0 . . ?
C63 C31 C61 120.0 . . ?
C63 C31 H31 120.0 . . ?
C31 C63 H63 120.0 . . ?
C31 C63 C2 120.0 . . ?
C2 C63 H63 120.0 . . ?
C59 C2 C62 116.5(13) . . ?
C63 C2 C59 120.0 . . ?
C63 C2 C62 123.3(12) . . ?
N21 C60 C48 111(2) . . ?
N21 C60 H60A 109.4 . . ?
N21 C60 H60B 109.4 . . ?
C48 C60 H60A 109.4 . . ?
C48 C60 H60B 109.4 . . ?
H60A C60 H60B 108.0 . . ?
C64 C62 C2 122.4(14) . . ?
C64 C62 C72 120.0 . . ?
C72 C62 C2 117.5(14) . . ?
C62 C64 H64 120.0 . . ?
C62 C64 C66 120.0 . . ?
C66 C64 H64 120.0 . . ?
C64 C66 H66 120.0 . . ?
C68 C66 C64 120.0 . . ?
C68 C66 H66 120.0 . . ?
C66 C68 C29 116.0(18) . . ?
C66 C68 C70 120.0 . . ?
C70 C68 C29 123.7(17) . . ?
C68 C70 H70 120.0 . . ?
C72 C70 C68 120.0 . . ?
C72 C70 H70 120.0 . . ?
C62 C72 H72 120.0 . . ?
C70 C72 C62 120.0 . . ?
C70 C72 H72 120.0 . . ?
N3 C65 C61 108(2) . . ?
N3 C65 H65A 110.0 . . ?
N3 C65 H65B 110.0 . . ?
C61 C65 H65A 110.0 . . ?
C61 C65 H65B 110.0 . . ?
H65A C65 H65B 108.4 . . ?
C35 C69 C7 122(3) . . ?
C35 C69 C37 120.0 . . ?
C37 C69 C7 118(3) . . ?
C69 C35 H35 120.0 . . ?
C71 C35 C69 120.0 . . ?
C71 C35 H35 120.0 . . ?
C35 C71 H71 120.0 . . ?
C35 C71 C9 120.0 . . ?
C9 C71 H71 120.0 . . ?
C71 C9 C19 119(2) . . ?
C73 C9 C19 121(2) . . ?
C73 C9 C71 120.0 . . ?
C9 C73 H73 120.0 . . ?
C37 C73 C9 120.0 . . ?
C37 C73 H73 120.0 . . ?
C69 C37 H37 120.0 . . ?
C73 C37 C69 120.0 . . ?
C73 C37 H37 120.0 . . ?
N11 C75 C38 105.1(14) . . ?
N11 C75 H75A 110.7 . . ?
N11 C75 H75B 110.7 . . ?
C38 C75 H75A 110.7 . . ?
C38 C75 H75B 110.7 . . ?
H75A C75 H75B 108.8 . . ?
C21 C83 C83 107(4) . 2_766 ?
C21 C83 C11 120.0 . . ?
C11 C83 C83 132(4) . 2_766 ?
C83 C21 H21 120.0 . . ?
C83 C21 C85 120.0 . . ?
C85 C21 H21 120.0 . . ?
C21 C85 H85 120.0 . . ?
C43 C85 C21 120.0 . . ?
C43 C85 H85 120.0 . . ?
C85 C43 C41 123(4) . . ?
C85 C43 C87 120.0 . . ?
C87 C43 C41 116(4) . . ?
C43 C87 H87 120.0 . . ?
C11 C87 C43 120.0 . . ?
C11 C87 H87 120.0 . . ?
C83 C11 H11 120.0 . . ?
C87 C11 C83 120.0 . . ?
C87 C11 H11 120.0 . . ?
N22 C86 H86A 109.6 . . ?
N22 C86 H86B 109.6 . . ?
N22 C86 C88 110(2) . . ?
H86A C86 H86B 108.1 . . ?
C88 C86 H86A 109.6 . . ?
C88 C86 H86B 109.6 . . ?
C90 C88 C86 118.5(13) . . ?
C90 C88 C3 120.0 . . ?
C3 C88 C86 121.0(13) . . ?
C88 C90 H90 120.0 . . ?
C45 C90 C88 120.0 . . ?
C45 C90 H90 120.0 . . ?
C90 C45 H45 120.0 . . ?
C90 C45 C23 120.0 . . ?
C23 C45 H45 120.0 . . ?
C45 C23 C53 119.3(11) . . ?
C47 C23 C53 120.7(11) . . ?
C47 C23 C45 120.0 . . ?
C23 C47 H47 120.0 . . ?
C3 C47 C23 120.0 . . ?
C3 C47 H47 120.0 . . ?
C88 C3 H3 120.0 . . ?
C47 C3 C88 120.0 . . ?
C47 C3 H3 120.0 . . ?
O17 Ni1 H69A 70.5 2_666 . ?
O17 Ni1 H69A 109.5 . . ?
O17 Ni1 H69B 91.8 2_666 . ?
O17 Ni1 H69B 88.2 . . ?
O35 Ni1 O17 82.5(8) . 2_666 ?
O35 Ni1 O17 82.5(8) 2_666 . ?
O35 Ni1 O17 97.5(8) 2_666 2_666 ?
O35 Ni1 O17 97.5(8) . . ?
O35 Ni1 O35 180.0 . 2_666 ?
O35 Ni1 H69A 87.9 2_666 . ?
O35 Ni1 H69A 92.1 . . ?
O35 Ni1 H69B 118.1 2_666 . ?
O35 Ni1 H69B 61.9 . . ?
O35 Ni1 O71 117.4(8) 2_666 . ?
O35 Ni1 O71 62.6(8) . . ?
O67 Ni1 O17 121.9(11) . 2_666 ?
O67 Ni1 O35 88.4(8) . . ?
O67 Ni1 O35 91.6(8) . 2_666 ?
O67 Ni1 O71 92.8(10) . . ?
O69 Ni1 O17 86.7(13) . . ?
O69 Ni1 O35 93.7(9) . 2_666 ?
O69 Ni1 O35 86.3(9) . . ?
O69 Ni1 H69A 24.5 . . ?
O69 Ni1 H69B 24.5 . . ?
H69A Ni1 H69B 39.3 . . ?
Ni1 O17 H17A 112.7 . . ?
Ni1 O17 H17B 112.5 . . ?
H17A O17 H17B 101.2 . . ?
Ni1 O35 H35A 78.0 . . ?
Ni1 O35 H35B 78.4 . . ?
H35A O35 H35B 104.5 . . ?
Ni1 O67 H67A 81.1 . . ?
Ni1 O67 H67B 81.2 . . ?
H67A O67 H67B 104.5 . . ?
Ni1 O69 H69A 77.5 . . ?
Ni1 O69 H69B 77.4 . . ?
H69A O69 H69B 104.5 . . ?
Ni1 O71 H71A 111.6 . . ?
Ni1 O71 H71B 111.5 . . ?
H71A O71 H71B 102.4 . . ?
N15 C91 C79 106.3(15) . . ?
N15 C91 H91A 110.5 . . ?
N15 C91 H91B 110.5 . . ?
C79 C91 H91A 110.5 . . ?
C79 C91 H91B 110.5 . . ?
H91A C91 H91B 108.7 . . ?

loop_
_geom_bond_atom_site_label_1
_geom_bond_atom_site_label_2
_geom_bond_distance
_geom_bond_site_symmetry_2
_geom_bond_publ_flag
Mo1 Mo6 2.5999(17) . ?
Mo1 O1 2.035(11) . ?
Mo1 O8 1.970(11) . ?
Mo1 O22 2.190(12) . ?
Mo1 O24 2.064(13) . ?
Mo1 O30 1.958(13) . ?
Mo1 O34 1.674(12) . ?
Mo2 Mo4 2.5982(18) . ?
Mo2 O7 2.022(14) . ?
Mo2 O11 1.675(12) . ?
Mo2 O37 2.053(12) . ?
Mo2 O44 1.947(12) . ?
Mo2 O56 1.902(13) . ?
Mo2 O58 2.460(12) . ?
Mo3 Mo5 2.5964(17) . ?
Mo3 O5 2.449(13) . ?
Mo3 O23 2.071(12) . ?
Mo3 O32 1.986(13) . ?
Mo3 O38 1.951(13) . ?
Mo3 O49 2.023(14) . ?
Mo3 O57 1.669(14) . ?
Mo4 O14 2.040(13) . ?
Mo4 O20 1.664(12) . ?
Mo4 O36 2.192(12) . ?
Mo4 O44 1.958(13) . ?
Mo4 O52 2.039(10) 2_666 ?
Mo4 O56 1.954(11) . ?
Mo5 O21 1.677(13) . ?
Mo5 O28 2.051(12) . ?
Mo5 O32 1.954(12) . ?
Mo5 O38 1.960(13) . ?
Mo5 O47 2.079(12) . ?
Mo5 O48 2.205(13) . ?
Mo6 O5 2.383(12) . ?
Mo6 O8 1.970(13) . ?
Mo6 O30 1.941(11) . ?
Mo6 O46 2.075(15) . ?
Mo6 O54 1.655(12) . ?
Mo6 O70 2.006(12) . ?
Mo7 Mo8 2.5999(19) . ?
Mo7 O25 1.958(12) . ?
Mo7 O31 2.082(14) . ?
Mo7 O58 2.402(13) . ?
Mo7 O61 2.104(12) . ?
Mo7 O64 1.960(13) . ?
Mo7 O68 1.685(15) . ?
Mo8 O6 2.050(12) . ?
Mo8 O18 2.081(12) 2_666 ?
Mo8 O25 1.970(12) . ?
Mo8 O40 2.186(13) . ?
Mo8 O60 1.665(13) . ?
Mo8 O64 1.953(11) . ?
Ni2 O10 2.141(14) . ?
Ni2 O39 2.104(14) . ?
Ni2 O56 2.020(12) . ?
Ni2 O66 2.191(13) . ?
Ni2 O72 2.008(12) . ?
Ni2 N19 2.027(10) 1_455 ?
Ni3 O26 2.126(12) 2_666 ?
Ni3 O41 2.170(14) . ?
Ni3 O42 2.057(13) . ?
Ni3 O45 2.086(13) . ?
Ni3 O64 2.009(13) . ?
Ni3 N7 2.007(17) 1_655 ?
Ni4 O3 2.089(14) . ?
Ni4 O8 1.970(12) . ?
Ni4 O9 2.117(14) . ?
Ni4 O12 2.112(13) . ?
Ni4 O16 2.189(12) . ?
Ni4 N8 1.988(9) 1_655 ?
Ni5 O3 2.068(13) . ?
Ni5 O12 2.104(12) . ?
Ni5 O25 1.990(14) . ?
Ni5 O39 2.115(12) . ?
Ni5 O66 2.223(13) . ?
Ni5 N13 2.012(11) . ?
Ni6 O4 2.115(11) . ?
Ni6 O30 2.016(13) . ?
Ni6 O50 2.229(12) . ?
Ni6 O55 2.125(13) . ?
Ni6 O62 2.047(13) 2_666 ?
Ni6 N23 2.038(19) . ?
Ni7 O15 2.089(19) 2_655 ?
Ni7 O15 2.089(19) . ?
Ni7 O53 2.037(12) 2_655 ?
Ni7 O53 2.037(12) . ?
Ni7 N9 2.10(6) 2 ?
Ni7 N9 2.10(6) 1_655 ?
Ni8 O9 2.082(11) . ?
Ni8 O10 2.112(11) . ?
Ni8 O16 2.197(13) . ?
Ni8 O38 1.998(15) . ?
Ni8 O72 2.050(14) . ?
Ni8 N12 2.014(10) . ?
Ni9 O26 2.111(12) . ?
Ni9 O32 1.990(13) . ?
Ni9 O42 2.062(13) 2_666 ?
Ni9 O50 2.207(14) . ?
Ni9 O55 2.141(13) . ?
Ni9 N5 2.035(13) . ?
Ni10 O4 2.095(12) 2_666 ?
Ni10 O41 2.216(12) . ?
Ni10 O44 2.012(13) . ?
Ni10 O45 2.094(14) . ?
Ni10 O62 2.096(14) . ?
Ni10 N1 2.020(13) . ?
P1 O1 1.512(12) . ?
P1 O4 1.521(13) . ?
P1 O19 1.562(14) . ?
P1 O52 1.520(11) . ?
P2 O31 1.512(16) . ?
P2 O37 1.507(14) . ?
P2 O39 1.536(15) . ?
P2 O63 1.555(14) . ?
P3 O5 1.666(13) . ?
P3 O22 1.625(16) . ?
P3 O48 1.596(13) . ?
P3 O50 1.727(16) . ?
P4 O6 1.523(12) . ?
P4 O12 1.524(12) . ?
P4 O13 1.593(14) . ?
P4 O24 1.537(13) . ?
P5 O36 1.614(14) . ?
P5 O40 1.632(15) . ?
P5 O58 1.668(15) . ?
P5 O66 1.721(15) . ?
P6 O10 1.513(12) . ?
P6 O14 1.531(13) . ?
P6 O28 1.514(13) . ?
P6 O43 1.550(13) . ?
P7 O29 1.564(16) . ?
P7 O42 1.525(12) . ?
P7 O59 1.562(16) . ?
P7 O62 1.521(15) . ?
P8 O18 1.529(12) . ?
P8 O26 1.524(10) . ?
P8 O27 1.553(16) . ?
P8 O47 1.517(14) . ?
P9 O2 1.540(16) . ?
P9 O7 1.583(15) . ?
P9 O45 1.511(15) . ?
P9 O61 1.495(14) . ?
P10 O23 1.511(14) . ?
P10 O46 1.523(16) . ?
P10 O55 1.483(14) . ?
P10 O65 1.579(16) . ?
P11 O36 1.601(16) . ?
P11 O40 1.624(13) . ?
P11 O41 1.757(15) . ?
P11 O58 1.620(14) . ?
P12 O9 1.526(14) . ?
P12 O49 1.542(16) . ?
P12 O53 1.519(13) . ?
P12 O70 1.553(13) . ?
P13 O5 1.646(14) . ?
P13 O16 1.701(16) . ?
P13 O22 1.563(14) . ?
P13 O48 1.662(15) . ?
P14 O3 1.500(14) . ?
P14 O33 1.558(15) . ?
P14 O51 1.527(16) . ?
P14 O72 1.568(13) . ?
N1 C49 1.4200 . ?
N1 C46 1.4200 . ?
C49 H49 0.9300 . ?
C49 N44 1.4200 . ?
N44 H44 0.8600 . ?
N44 N18 1.4200 . ?
N18 C46 1.4200 . ?
N18 C7 1.35(4) . ?
C46 H46 0.9300 . ?
N2 C33 1.4200 . ?
N2 N17 1.4200 . ?
N2 C41 1.44(6) . ?
C33 H33 0.9300 . ?
C33 N23 1.4200 . ?
N23 C67 1.4200 . ?
C67 H67 0.9300 . ?
C67 N17 1.4200 . ?
N17 H17 0.8600 . ?
N3 C74 1.4200 . ?
N3 N78 1.4200 . ?
N3 C65 1.40(3) . ?
C74 H74 0.9300 . ?
C74 N13 1.4200 . ?
N13 C76 1.4200 . ?
C76 H76 0.9300 . ?
C76 N78 1.4200 . ?
N78 H78 0.8600 . ?
N19 C1 1.4200 . ?
N19 C6 1.4200 . ?
C1 H1 0.9300 . ?
C1 N4 1.4200 . ?
N4 H4 0.8600 . ?
N4 N6 1.4200 . ?
N6 C6 1.4200 . ?
N6 C29 1.45(3) . ?
C6 H6 0.9300 . ?
N5 C26 1.4200 . ?
N5 C30 1.4200 . ?
C26 H26 0.9300 . ?
C26 N28 1.4200 . ?
N28 H28 0.8600 . ?
N28 N11 1.4200 . ?
N11 C30 1.4200 . ?
N11 C75 1.529(10) . ?
C30 H30 0.9300 . ?
N7 C80 1.4200 . ?
N7 C84 1.4200 . ?
C80 H80 0.9300 . ?
C80 N15 1.4200 . ?
N15 N82 1.4200 . ?
N15 C91 1.542(10) . ?
N82 H82 0.8600 . ?
N82 C84 1.4200 . ?
C84 H84 0.9300 . ?
N8 C8 1.4200 . ?
N8 C12 1.4200 . ?
C8 H8 0.9300 . ?
C8 N10 1.4200 . ?
N10 H10 0.8600 . ?
N10 N22 1.4200 . ?
N22 C12 1.4200 . ?
N22 C86 1.40(3) . ?
C12 H12 0.9300 . ?
N12 C14 1.4200 . ?
N12 C18 1.4200 . ?
C14 H14 0.9300 . ?
C14 N14 1.4200 . ?
N14 N16 1.4200 . ?
N14 C57 1.35(3) . ?
N16 H16 0.8600 . ?
N16 C18 1.4200 . ?
C18 H18 0.9300 . ?
N21 N20 1.4200 . ?
N21 C24 1.4200 . ?
N21 C60 1.42(3) . ?
N20 H20 0.8600 . ?
N20 C22 1.4200 . ?
C22 H22 0.9300 . ?
C22 N9 1.4200 . ?
N9 C24 1.4200 . ?
C24 H24 0.9300 . ?
C7 H7A 0.9700 . ?
C7 H7B 0.9700 . ?
C7 C69 1.45(4) . ?
C19 C77 1.3900 . ?
C19 C81 1.3900 . ?
C19 C9 1.51(2) . ?
C77 H77 0.9300 . ?
C77 C39 1.3900 . ?
C39 H39 0.9300 . ?
C39 C79 1.3900 . ?
C79 C5 1.3900 . ?
C79 C91 1.546(10) . ?
C5 H5 0.9300 . ?
C5 C81 1.3900 . ?
C81 H81 0.9300 . ?
C25 C51 1.3900 . ?
C25 C55 1.3900 . ?
C25 C57 1.48(2) . ?
C51 H51 0.9300 . ?
C51 C13 1.3900 . ?
C13 H13 0.9300 . ?
C13 C53 1.3900 . ?
C53 C27 1.3900 . ?
C53 C23 1.507(14) . ?
C27 H27 0.9300 . ?
C27 C55 1.3900 . ?
C55 H55 0.9300 . ?
C29 H29A 0.9700 . ?
C29 H29B 0.9700 . ?
C29 C68 1.51(3) . ?
C32 C34 1.3900 . ?
C32 C42 1.3900 . ?
C32 C54 1.481(16) . ?
C34 H34 0.9300 . ?
C34 C36 1.3900 . ?
C36 H36 0.9300 . ?
C36 C38 1.3900 . ?
C38 C40 1.3900 . ?
C38 C75 1.542(10) . ?
C40 H40 0.9300 . ?
C40 C42 1.3900 . ?
C42 H42 0.9300 . ?
C41 H41A 0.9700 . ?
C41 H41B 0.9700 . ?
C41 C43 1.63(6) . ?
C48 C50 1.3900 . ?
C48 C58 1.3900 . ?
C48 C60 1.52(3) . ?
C50 H50 0.9300 . ?
C50 C52 1.3900 . ?
C52 H52 0.9300 . ?
C52 C54 1.3900 . ?
C54 C56 1.3900 . ?
C56 H56 0.9300 . ?
C56 C58 1.3900 . ?
C58 H58 0.9300 . ?
C57 H57A 0.9700 . ?
C57 H57B 0.9700 . ?
C59 H59 0.9300 . ?
C59 C15 1.3900 . ?
C59 C2 1.3900 . ?
C15 H15 0.9300 . ?
C15 C61 1.3900 . ?
C61 C31 1.3900 . ?
C61 C65 1.60(3) . ?
C31 H31 0.9300 . ?
C31 C63 1.3900 . ?
C63 H63 0.9300 . ?
C63 C2 1.3900 . ?
C2 C62 1.556(16) . ?
C60 H60A 0.9700 . ?
C60 H60B 0.9700 . ?
C62 C64 1.3900 . ?
C62 C72 1.3900 . ?
C64 H64 0.9300 . ?
C64 C66 1.3900 . ?
C66 H66 0.9300 . ?
C66 C68 1.3900 . ?
C68 C70 1.3900 . ?
C70 H70 0.9300 . ?
C70 C72 1.3900 . ?
C72 H72 0.9300 . ?
C65 H65A 0.9700 . ?
C65 H65B 0.9700 . ?
C69 C35 1.3900 . ?
C69 C37 1.3900 . ?
C35 H35 0.9300 . ?
C35 C71 1.3900 . ?
C71 H71 0.9300 . ?
C71 C9 1.3900 . ?
C9 C73 1.3900 . ?
C73 H73 0.9300 . ?
C73 C37 1.3900 . ?
C37 H37 0.9300 . ?
C75 H75A 0.9700 . ?
C75 H75B 0.9700 . ?
C83 C83 1.61(6) 2_766 ?
C83 C21 1.3900 . ?
C83 C11 1.3900 . ?
C21 H21 0.9300 . ?
C21 C85 1.3900 . ?
C85 H85 0.9300 . ?
C85 C43 1.3900 . ?
C43 C87 1.3900 . ?
C87 H87 0.9300 . ?
C87 C11 1.3900 . ?
C11 H11 0.9300 . ?
C86 H86A 0.9700 . ?
C86 H86B 0.9700 . ?
C86 C88 1.57(3) . ?
C88 C90 1.3900 . ?
C88 C3 1.3900 . ?
C90 H90 0.9300 . ?
C90 C45 1.3900 . ?
C45 H45 0.9300 . ?
C45 C23 1.3900 . ?
C23 C47 1.3900 . ?
C47 H47 0.9300 . ?
C47 C3 1.3900 . ?
C3 H3 0.9300 . ?
Ni1 O17 2.11(3) . ?
Ni1 O17 2.11(3) 2_666 ?
Ni1 O35 2.090(13) 2_666 ?
Ni1 O35 2.090(13) . ?
Ni1 O67 2.05(2) . ?
Ni1 O69 2.00(3) . ?
Ni1 H69A 1.9998 . ?
Ni1 H69B 1.9992 . ?
Ni1 O71 2.12(3) . ?
O17 H17A 0.9076 . ?
O17 H17B 0.9073 . ?
O35 H35A 0.8497 . ?
O35 H35B 0.8503 . ?
O67 H67A 0.8501 . ?
O67 H67B 0.8500 . ?
O69 H69A 0.8501 . ?
O69 H69B 0.8498 . ?
O71 H71A 0.8872 . ?
O71 H71B 0.8871 . ?
C91 H91A 0.9700 . ?
C91 H91B 0.9700 . ?

loop_
_geom_hbond_atom_site_label_D
_geom_hbond_atom_site_label_H
_geom_hbond_atom_site_label_A
_geom_hbond_distance_DH
_geom_hbond_distance_HA
_geom_hbond_distance_DA
_geom_hbond_angle_DHA
_geom_hbond_site_symmetry_A
_geom_hbond_publ_flag
C26 H26 O23 0.93 2.16 2.85(2) 130.9 . yes
C24 H24 O70 0.93 1.99 2.870(14) 157.2 1_455 yes
O17 H17A O40 0.91 1.93 2.61(3) 130.8 . yes
O35 H35A O17 0.85 2.22 2.77(3) 122.4 2_666 yes
O35 H35B O36 0.85 2.08 2.817(18) 144.1 . yes
O35 H35B O67 0.85 2.28 2.89(3) 129.0 . yes
O67 H67A O36 0.85 2.09 2.76(2) 135.8 . yes
O67 H67A O35 0.85 2.25 2.89(3) 131.6 . yes
O69 H69B O35 0.85 2.10 2.80(3) 138.9 . yes
O71 H71A O40 0.89 1.81 2.53(3) 136.0 . yes

loop_
_geom_torsion_atom_site_label_1
_geom_torsion_atom_site_label_2
_geom_torsion_atom_site_label_3
_geom_torsion_atom_site_label_4
_geom_torsion
_geom_torsion_site_symmetry_1
_geom_torsion_site_symmetry_2
_geom_torsion_site_symmetry_3
_geom_torsion_site_symmetry_4
_geom_torsion_publ_flag
Ni2 N19 C1 N4 176.8(15) 1_655 . . . ?
Ni2 N19 C6 N6 -177.3(13) 1_655 . . . ?
Ni3 N7 C80 N15 -173(2) 1_455 . . . ?
Ni3 N7 C84 N82 173(2) 1_455 . . . ?
Ni4 N8 C8 N10 -168.6(15) 1_455 . . . ?
Ni4 N8 C12 N22 168.4(15) 1_455 . . . ?
Ni5 N13 C76 N78 176.9(14) . . . . ?
Ni6 N23 C67 N17 -167(3) . . . . ?
Ni7 N9 C24 N21 -179.6(17) 1_455 . . . ?
Ni8 N12 C14 N14 166.0(10) . . . . ?
Ni8 N12 C18 N16 -165.4(10) . . . . ?
Ni9 N5 C26 N28 -158.5(16) . . . . ?
Ni9 N5 C30 N11 161.7(14) . . . . ?
Ni10 N1 C49 N44 -178(2) . . . . ?
Ni10 N1 C46 N18 177.7(18) . . . . ?
O1 P1 O4 Ni6 18.2(10) . . . . ?
O1 P1 O4 Ni10 -145.0(8) . . . 2_666 ?
O1 P1 O52 Mo4 175.8(11) . . . 2_666 ?
O2 P9 O7 Mo2 -172.8(10) . . . . ?
O2 P9 O45 Ni3 -103.8(10) . . . . ?
O2 P9 O45 Ni10 104.8(11) . . . . ?
O2 P9 O61 Mo7 173.0(11) . . . . ?
O3 P14 O72 Ni2 69.0(10) . . . . ?
O3 P14 O72 Ni8 -67.3(11) . . . . ?
O4 P1 O1 Mo1 -36.7(15) . . . . ?
O4 P1 O52 Mo4 50.3(14) . . . 2_666 ?
O5 P3 O22 Mo1 -59.1(9) . . . . ?
O5 P3 O48 Mo5 57.0(10) . . . . ?
O5 P3 O50 Ni6 52.3(10) . . . . ?
O5 P3 O50 Ni9 -52.4(10) . . . . ?
O5 P13 O16 Ni4 -50.2(11) . . . . ?
O5 P13 O16 Ni8 54.6(10) . . . . ?
O5 P13 O22 Mo1 56.8(11) . . . . ?
O5 P13 O48 Mo5 -58.6(9) . . . . ?
O6 P4 O12 Ni4 -145.9(8) . . . . ?
O6 P4 O12 Ni5 20.2(12) . . . . ?
O6 P4 O24 Mo1 172.7(10) . . . . ?
O7 P9 O45 Ni3 136.3(9) . . . . ?
O7 P9 O45 Ni10 -15.1(11) . . . . ?
O7 P9 O61 Mo7 -70.0(12) . . . . ?
O9 P12 O49 Mo3 -51.7(14) . . . . ?
O9 P12 O53 Ni7 -171.9(9) . . . . ?
O9 P12 O70 Mo6 48.7(17) . . . . ?
O10 P6 O14 Mo4 53.0(13) . . . . ?
O10 P6 O28 Mo5 -38.7(15) . . . . ?
O12 P4 O6 Mo8 -37.3(16) . . . . ?
O12 P4 O24 Mo1 47.8(13) . . . . ?
O13 P4 O6 Mo8 82.5(15) . . . . ?
O13 P4 O12 Ni4 92.3(10) . . . . ?
O13 P4 O12 Ni5 -101.6(10) . . . . ?
O13 P4 O24 Mo1 -69.3(13) . . . . ?
O14 P6 O10 Ni2 -27.2(11) . . . . ?
O14 P6 O10 Ni8 140.0(9) . . . . ?
O14 P6 O28 Mo5 -161.8(12) . . . . ?
O16 P13 O5 Mo3 -80.1(10) . . . . ?
O16 P13 O5 Mo6 76.4(10) . . . . ?
O16 P13 O22 Mo1 -75.5(10) . . . . ?
O16 P13 O48 Mo5 75.4(10) . . . . ?
O18 P8 O26 Ni3 18.1(13) . . . 2_666 ?
O18 P8 O26 Ni9 -143.7(9) . . . . ?
O18 P8 O47 Mo5 167.3(12) . . . . ?
O19 P1 O1 Mo1 82.3(14) . . . . ?
O19 P1 O4 Ni6 -102.2(9) . . . . ?
O19 P1 O4 Ni10 94.6(9) . . . 2_666 ?
O19 P1 O52 Mo4 -66.7(14) . . . 2_666 ?
O22 P3 O5 Mo3 -152.7(6) . . . . ?
O22 P3 O5 Mo6 55.2(8) . . . . ?
O22 P3 O48 Mo5 157.1(8) . . . . ?
O22 P3 O50 Ni6 -71.4(8) . . . . ?
O22 P3 O50 Ni9 -176.1(6) . . . . ?
O22 P13 O5 Mo3 151.8(7) . . . . ?
O22 P13 O5 Mo6 -51.7(9) . . . . ?
O22 P13 O16 Ni4 72.0(8) . . . . ?
O22 P13 O16 Ni8 176.8(6) . . . . ?
O22 P13 O48 Mo5 -161.9(8) . . . . ?
O23 P10 O46 Mo6 69.3(11) . . . . ?
O23 P10 O55 Ni6 -139.3(10) . . . . ?
O23 P10 O55 Ni9 15.0(14) . . . . ?
O24 P4 O6 Mo8 -162.0(13) . . . . ?
O24 P4 O12 Ni4 -24.7(11) . . . . ?
O24 P4 O12 Ni5 141.4(8) . . . . ?
O26 P8 O18 Mo8 -38.3(16) . . . 2_666 ?
O26 P8 O47 Mo5 39.3(15) . . . . ?
O27 P8 O18 Mo8 78.0(14) . . . 2_666 ?
O27 P8 O26 Ni3 -99.0(11) . . . 2_666 ?
O27 P8 O26 Ni9 99.3(12) . . . . ?
O27 P8 O47 Mo5 -77.5(14) . . . . ?
O28 P6 O10 Ni2 -147.1(8) . . . . ?
O28 P6 O10 Ni8 20.1(12) . . . . ?
O28 P6 O14 Mo4 177.3(10) . . . . ?
O29 P7 O42 Ni3 -172.7(9) . . . . ?
O29 P7 O42 Ni9 55.4(11) . . . 2_666 ?
O29 P7 O62 Ni6 -55.3(10) . . . 2_666 ?
O29 P7 O62 Ni10 176.5(7) . . . . ?
O31 P2 O37 Mo2 -64.3(15) . . . . ?
O31 P2 O39 Ni2 137.3(8) . . . . ?
O31 P2 O39 Ni5 -12.3(11) . . . . ?
O33 P14 O3 Ni4 -57.5(11) . . . . ?
O33 P14 O3 Ni5 174.0(9) . . . . ?
O33 P14 O72 Ni2 -170.2(8) . . . . ?
O33 P14 O72 Ni8 53.5(11) . . . . ?
O36 P5 O40 Mo8 -158.9(7) . . . . ?
O36 P5 O58 Mo2 -55.8(8) . . . . ?
O36 P5 O58 Mo7 152.3(7) . . . . ?
O36 P5 O66 Ni2 72.1(9) . . . . ?
O36 P5 O66 Ni5 176.9(6) . . . . ?
O36 P11 O40 Mo8 161.4(7) . . . . ?
O36 P11 O41 Ni3 -176.5(6) . . . . ?
O36 P11 O41 Ni10 -72.1(8) . . . . ?
O36 P11 O58 Mo2 50.7(8) . . . . ?
O36 P11 O58 Mo7 -152.6(7) . . . . ?
O37 P2 O31 Mo7 65.1(13) . . . . ?
O37 P2 O39 Ni2 12.3(12) . . . . ?
O37 P2 O39 Ni5 -137.3(9) . . . . ?
O39 P2 O31 Mo7 -56.0(13) . . . . ?
O39 P2 O37 Mo2 57.4(16) . . . . ?
O40 P5 O36 Mo4 162.0(7) . . . . ?
O40 P5 O58 Mo2 -154.1(6) . . . . ?
O40 P5 O58 Mo7 54.0(8) . . . . ?
O40 P5 O66 Ni2 -175.8(6) . . . . ?
O40 P5 O66 Ni5 -71.0(9) . . . . ?
O40 P11 O36 Mo4 -159.8(7) . . . . ?
O40 P11 O41 Ni3 72.5(8) . . . . ?
O40 P11 O41 Ni10 176.9(6) . . . . ?
O40 P11 O58 Mo2 150.9(7) . . . . ?
O40 P11 O58 Mo7 -52.4(9) . . . . ?
O41 P11 O36 Mo4 78.3(9) . . . . ?
O41 P11 O40 Mo8 -78.2(9) . . . . ?
O41 P11 O58 Mo2 -78.1(10) . . . . ?
O41 P11 O58 Mo7 78.6(10) . . . . ?
O42 P7 O62 Ni6 66.8(10) . . . 2_666 ?
O42 P7 O62 Ni10 -61.3(10) . . . . ?
O43 P6 O10 Ni2 90.8(11) . . . . ?
O43 P6 O10 Ni8 -102.0(11) . . . . ?
O43 P6 O14 Mo4 -65.7(13) . . . . ?
O43 P6 O28 Mo5 82.8(13) . . . . ?
O45 P9 O7 Mo2 -51.9(13) . . . . ?
O45 P9 O61 Mo7 54.3(14) . . . . ?
O46 P10 O23 Mo3 -71.3(13) . . . . ?
O46 P10 O55 Ni6 -13.4(12) . . . . ?
O46 P10 O55 Ni9 141.0(10) . . . . ?
O47 P8 O18 Mo8 -165.1(11) . . . 2_666 ?
O47 P8 O26 Ni3 142.0(10) . . . 2_666 ?
O47 P8 O26 Ni9 -19.8(13) . . . . ?
O48 P3 O5 Mo3 -53.3(9) . . . . ?
O48 P3 O5 Mo6 154.7(8) . . . . ?
O48 P3 O22 Mo1 -162.7(7) . . . . ?
O48 P3 O50 Ni6 177.1(6) . . . . ?
O48 P3 O50 Ni9 72.4(8) . . . . ?
O48 P13 O5 Mo3 52.1(8) . . . . ?
O48 P13 O5 Mo6 -151.4(7) . . . . ?
O48 P13 O16 Ni4 -174.5(7) . . . . ?
O48 P13 O16 Ni8 -69.7(8) . . . . ?
O48 P13 O22 Mo1 159.1(8) . . . . ?
O49 P12 O9 Ni4 133.6(9) . . . . ?
O49 P12 O9 Ni8 -14.3(11) . . . . ?
O49 P12 O53 Ni7 -51.5(12) . . . . ?
O49 P12 O70 Mo6 -67.9(15) . . . . ?
O50 P3 O5 Mo3 75.7(9) . . . . ?
O50 P3 O5 Mo6 -76.3(11) . . . . ?
O50 P3 O22 Mo1 77.5(9) . . . . ?
O50 P3 O48 Mo5 -79.6(9) . . . . ?
O51 P14 O3 Ni4 -174.6(8) . . . . ?
O51 P14 O3 Ni5 56.9(11) . . . . ?
O51 P14 O72 Ni2 -53.7(11) . . . . ?
O51 P14 O72 Ni8 170.1(9) . . . . ?
O52 P1 O1 Mo1 -160.6(12) . . . . ?
O52 P1 O4 Ni6 139.6(8) . . . . ?
O52 P1 O4 Ni10 -23.5(10) . . . 2_666 ?
O53 P12 O9 Ni4 -104.0(9) . . . . ?
O53 P12 O9 Ni8 108.1(10) . . . . ?
O53 P12 O49 Mo3 -173.3(11) . . . . ?
O53 P12 O70 Mo6 170.1(13) . . . . ?
O55 P10 O23 Mo3 53.2(16) . . . . ?
O55 P10 O46 Mo6 -54.9(12) . . . . ?
O58 P5 O36 Mo4 61.2(10) . . . . ?
O58 P5 O40 Mo8 -57.7(9) . . . . ?
O58 P5 O66 Ni2 -53.7(11) . . . . ?
O58 P5 O66 Ni5 51.1(11) . . . . ?
O58 P11 O36 Mo4 -55.9(9) . . . . ?
O58 P11 O40 Mo8 56.9(10) . . . . ?
O58 P11 O41 Ni3 -52.6(10) . . . . ?
O58 P11 O41 Ni10 51.9(11) . . . . ?
O59 P7 O42 Ni3 -54.9(11) . . . . ?
O59 P7 O42 Ni9 173.2(8) . . . 2_666 ?
O59 P7 O62 Ni6 -173.8(8) . . . 2_666 ?
O59 P7 O62 Ni10 58.1(9) . . . . ?
O61 P9 O7 Mo2 72.2(12) . . . . ?
O61 P9 O45 Ni3 11.7(13) . . . . ?
O61 P9 O45 Ni10 -139.7(9) . . . . ?
O62 P7 O42 Ni3 63.5(11) . . . . ?
O62 P7 O42 Ni9 -68.5(11) . . . 2_666 ?
O63 P2 O31 Mo7 -176.9(10) . . . . ?
O63 P2 O37 Mo2 174.9(12) . . . . ?
O63 P2 O39 Ni2 -101.9(10) . . . . ?
O63 P2 O39 Ni5 108.5(10) . . . . ?
O65 P10 O23 Mo3 168.5(11) . . . . ?
O65 P10 O46 Mo6 -171.3(9) . . . . ?
O65 P10 O55 Ni6 104.6(11) . . . . ?
O65 P10 O55 Ni9 -101.0(11) . . . . ?
O66 P5 O36 Mo4 -75.9(9) . . . . ?
O66 P5 O40 Mo8 77.1(10) . . . . ?
O66 P5 O58 Mo2 77.2(10) . . . . ?
O66 P5 O58 Mo7 -74.7(10) . . . . ?
O70 P12 O9 Ni4 17.8(12) . . . . ?
O70 P12 O9 Ni8 -130.2(9) . . . . ?
O70 P12 O49 Mo3 65.1(13) . . . . ?
O70 P12 O53 Ni7 67.7(13) . . . . ?
O72 P14 O3 Ni4 62.1(10) . . . . ?
O72 P14 O3 Ni5 -66.3(11) . . . . ?
N1 C49 N44 N18 0.0 . . . . ?
C49 N1 C46 N18 0.0 . . . . ?
C49 N44 N18 C46 0.0 . . . . ?
C49 N44 N18 C7 175(3) . . . . ?
N44 N18 C46 N1 0.0 . . . . ?
N44 N18 C7 C69 -49(4) . . . . ?
N18 C7 C69 C35 131(3) . . . . ?
N18 C7 C69 C37 -47(4) . . . . ?
C46 N1 C49 N44 0.0 . . . . ?
C46 N18 C7 C69 124(3) . . . . ?
N2 C33 N23 Ni6 170(3) . . . . ?
N2 C33 N23 C67 0.0 . . . . ?
N2 C41 C43 C85 63(5) . . . . ?
N2 C41 C43 C87 -106(4) . . . . ?
C33 N2 N17 C67 0.0 . . . . ?
C33 N2 C41 C43 46(7) . . . . ?
C33 N23 C67 N17 0.0 . . . . ?
N23 C67 N17 N2 0.0 . . . . ?
N17 N2 C33 N23 0.0 . . . . ?
N17 N2 C41 C43 -146(4) . . . . ?
N3 C74 N13 Ni5 -176.6(15) . . . . ?
N3 C74 N13 C76 0.0 . . . . ?
C74 N3 N78 C76 0.0 . . . . ?
C74 N3 C65 C61 -108(2) . . . . ?
C74 N13 C76 N78 0.0 . . . . ?
N13 C76 N78 N3 0.0 . . . . ?
N78 N3 C74 N13 0.0 . . . . ?
N78 N3 C65 C61 91(3) . . . . ?
N19 C1 N4 N6 0.0 . . . . ?
C1 N19 C6 N6 0.0 . . . . ?
C1 N4 N6 C6 0.0 . . . . ?
C1 N4 N6 C29 173(2) . . . . ?
N4 N6 C6 N19 0.0 . . . . ?
N4 N6 C29 C68 -81(2) . . . . ?
N6 C29 C68 C66 169.7(14) . . . . ?
N6 C29 C68 C70 -17(3) . . . . ?
C6 N19 C1 N4 0.0 . . . . ?
C6 N6 C29 C68 90(3) . . . . ?
N5 C26 N28 N11 0.0 . . . . ?
C26 N5 C30 N11 0.0 . . . . ?
C26 N28 N11 C30 0.0 . . . . ?
C26 N28 N11 C75 172.9(18) . . . . ?
N28 N11 C30 N5 0.0 . . . . ?
N28 N11 C75 C38 -104.2(19) . . . . ?
C30 N5 C26 N28 0.0 . . . . ?
C30 N11 C75 C38 66(3) . . . . ?
N7 C80 N15 N82 0.0 . . . . ?
N7 C80 N15 C91 154(3) . . . . ?
C80 N7 C84 N82 0.0 . . . . ?
C80 N15 N82 C84 0.0 . . . . ?
C80 N15 C91 C79 31(3) . . . . ?
N15 N82 C84 N7 0.0 . . . . ?
N82 N15 C91 C79 -179(2) . . . . ?
C84 N7 C80 N15 0.0 . . . . ?
N8 C8 N10 N22 0.0 . . . . ?
C8 N8 C12 N22 0.0 . . . . ?
C8 N10 N22 C12 0.0 . . . . ?
C8 N10 N22 C86 175(2) . . . . ?
N10 N22 C12 N8 0.0 . . . . ?
N10 N22 C86 C88 52(3) . . . . ?
N22 C86 C88 C90 -76(2) . . . . ?
N22 C86 C88 C3 111.9(19) . . . . ?
C12 N8 C8 N10 0.0 . . . . ?
C12 N22 C86 C88 -134.2(16) . . . . ?
N12 C14 N14 N16 0.0 . . . . ?
N12 C14 N14 C57 -172.3(19) . . . . ?
C14 N12 C18 N16 0.0 . . . . ?
C14 N14 N16 C18 0.0 . . . . ?
C14 N14 C57 C25 90(3) . . . . ?
N14 N16 C18 N12 0.0 . . . . ?
N16 N14 C57 C25 -81(2) . . . . ?
C18 N12 C14 N14 0.0 . . . . ?
N21 N20 C22 N9 0.0 . . . . ?
N20 N21 C24 N9 0.0 . . . . ?
N20 N21 C60 C48 -53(3) . . . . ?
N20 C22 N9 Ni7 179.6(16) . . . 1_455 ?
N20 C22 N9 C24 0.0 . . . . ?
C22 N9 C24 N21 0.0 . . . . ?
C24 N21 N20 C22 0.0 . . . . ?
C24 N21 C60 C48 130.6(18) . . . . ?
C7 N18 C46 N1 -175(3) . . . . ?
C7 C69 C35 C71 -178(3) . . . . ?
C7 C69 C37 C73 178(3) . . . . ?
C19 C77 C39 C79 0.0 . . . . ?
C19 C9 C73 C37 -172(2) . . . . ?
C77 C19 C81 C5 0.0 . . . . ?
C77 C19 C9 C71 9(3) . . . . ?
C77 C19 C9 C73 -179.6(15) . . . . ?
C77 C39 C79 C5 0.0 . . . . ?
C77 C39 C79 C91 172(2) . . . . ?
C39 C79 C5 C81 0.0 . . . . ?
C39 C79 C91 N15 61(3) . . . . ?
C79 C5 C81 C19 0.0 . . . . ?
C5 C79 C91 N15 -127(2) . . . . ?
C81 C19 C77 C39 0.0 . . . . ?
C81 C19 C9 C71 -166.2(15) . . . . ?
C81 C19 C9 C73 6(3) . . . . ?
C25 C51 C13 C53 0.0 . . . . ?
C51 C25 C55 C27 0.0 . . . . ?
C51 C25 C57 N14 119(2) . . . . ?
C51 C13 C53 C27 0.0 . . . . ?
C51 C13 C53 C23 176(2) . . . . ?
C13 C53 C27 C55 0.0 . . . . ?
C13 C53 C23 C45 -146.2(12) . . . . ?
C13 C53 C23 C47 34(2) . . . . ?
C53 C27 C55 C25 0.0 . . . . ?
C53 C23 C47 C3 180(2) . . . . ?
C27 C53 C23 C45 30(2) . . . . ?
C27 C53 C23 C47 -149.9(13) . . . . ?
C55 C25 C51 C13 0.0 . . . . ?
C55 C25 C57 N14 -60(3) . . . . ?
C29 N6 C6 N19 -172(2) . . . . ?
C29 C68 C70 C72 -173(2) . . . . ?
C32 C34 C36 C38 0.0 . . . . ?
C32 C54 C56 C58 176.9(15) . . . . ?
C34 C32 C42 C40 0.0 . . . . ?
C34 C32 C54 C52 -22.8(17) . . . . ?
C34 C32 C54 C56 160.5(9) . . . . ?
C34 C36 C38 C40 0.0 . . . . ?
C34 C36 C38 C75 -178.5(17) . . . . ?
C36 C38 C40 C42 0.0 . . . . ?
C36 C38 C75 N11 -156.2(14) . . . . ?
C38 C40 C42 C32 0.0 . . . . ?
C40 C38 C75 N11 25(3) . . . . ?
C42 C32 C34 C36 0.0 . . . . ?
C42 C32 C54 C52 150.8(11) . . . . ?
C42 C32 C54 C56 -26.0(17) . . . . ?
C41 N2 C33 N23 170(5) . . . . ?
C41 N2 N17 C67 -171(5) . . . . ?
C41 C43 C87 C11 169(3) . . . . ?
C48 C50 C52 C54 0.0 . . . . ?
C50 C48 C58 C56 0.0 . . . . ?
C50 C48 C60 N21 -42(3) . . . . ?
C50 C52 C54 C32 -176.6(16) . . . . ?
C50 C52 C54 C56 0.0 . . . . ?
C52 C54 C56 C58 0.0 . . . . ?
C54 C32 C34 C36 173.9(15) . . . . ?
C54 C32 C42 C40 -173.3(16) . . . . ?
C54 C56 C58 C48 0.0 . . . . ?
C58 C48 C50 C52 0.0 . . . . ?
C58 C48 C60 N21 138.1(18) . . . . ?
C57 N14 N16 C18 172.9(17) . . . . ?
C57 C25 C51 C13 -179(2) . . . . ?
C57 C25 C55 C27 179(2) . . . . ?
C59 C15 C61 C31 0.0 . . . . ?
C59 C15 C61 C65 171(2) . . . . ?
C59 C2 C62 C64 -19.4(19) . . . . ?
C59 C2 C62 C72 163.1(11) . . . . ?
C15 C59 C2 C63 0.0 . . . . ?
C15 C59 C2 C62 176.0(19) . . . . ?
C15 C61 C31 C63 0.0 . . . . ?
C15 C61 C65 N3 122(2) . . . . ?
C61 C31 C63 C2 0.0 . . . . ?
C31 C61 C65 N3 -67(3) . . . . ?
C31 C63 C2 C59 0.0 . . . . ?
C31 C63 C2 C62 -176(2) . . . . ?
C63 C2 C62 C64 156.4(12) . . . . ?
C63 C2 C62 C72 -21(2) . . . . ?
C2 C59 C15 C61 0.0 . . . . ?
C2 C62 C64 C66 -177.4(17) . . . . ?
C2 C62 C72 C70 177.5(17) . . . . ?
C60 N21 N20 C22 -177(3) . . . . ?
C60 N21 C24 N9 177(3) . . . . ?
C60 C48 C50 C52 -179.7(17) . . . . ?
C60 C48 C58 C56 179.7(16) . . . . ?
C62 C64 C66 C68 0.0 . . . . ?
C64 C62 C72 C70 0.0 . . . . ?
C64 C66 C68 C29 173.9(19) . . . . ?
C64 C66 C68 C70 0.0 . . . . ?
C66 C68 C70 C72 0.0 . . . . ?
C68 C70 C72 C62 0.0 . . . . ?
C72 C62 C64 C66 0.0 . . . . ?
C65 N3 C74 N13 -162(3) . . . . ?
C65 N3 N78 C76 165(2) . . . . ?
C65 C61 C31 C63 -171(2) . . . . ?
C69 C35 C71 C9 0.0 . . . . ?
C35 C69 C37 C73 0.0 . . . . ?
C35 C71 C9 C19 172(2) . . . . ?
C35 C71 C9 C73 0.0 . . . . ?
C71 C9 C73 C37 0.0 . . . . ?
C9 C19 C77 C39 -175(3) . . . . ?
C9 C19 C81 C5 175(2) . . . . ?
C9 C73 C37 C69 0.0 . . . . ?
C37 C69 C35 C71 0.0 . . . . ?
C75 N11 C30 N5 -171(2) . . . . ?
C75 C38 C40 C42 178(2) . . . . ?
C83 C83 C21 C85 -177(4) 2_766 . . . ?
C83 C83 C11 C87 176(5) 2_766 . . . ?
C83 C21 C85 C43 0.0 . . . . ?
C21 C83 C11 C87 0.0 . . . . ?
C21 C85 C43 C41 -169(3) . . . . ?
C21 C85 C43 C87 0.0 . . . . ?
C85 C43 C87 C11 0.0 . . . . ?
C43 C87 C11 C83 0.0 . . . . ?
C11 C83 C21 C85 0.0 . . . . ?
C86 N22 C12 N8 -174(2) . . . . ?
C86 C88 C90 C45 -172(2) . . . . ?
C86 C88 C3 C47 172(2) . . . . ?
C88 C90 C45 C23 0.0 . . . . ?
C90 C88 C3 C47 0.0 . . . . ?
C90 C45 C23 C53 -180(2) . . . . ?
C90 C45 C23 C47 0.0 . . . . ?
C45 C23 C47 C3 0.0 . . . . ?
C23 C53 C27 C55 -176(2) . . . . ?
C23 C47 C3 C88 0.0 . . . . ?
C3 C88 C90 C45 0.0 . . . . ?
C91 N15 N82 C84 -154(3) . . . . ?
C91 C79 C5 C81 -173(2) . . . . ?

loop_
_smtbx_masks_void_nr
_smtbx_masks_void_average_x
_smtbx_masks_void_average_y
_smtbx_masks_void_average_z
_smtbx_masks_void_volume
_smtbx_masks_void_count_electrons
_smtbx_masks_void_content
1 0.000 0.500 0.500 1272.8 232.7 ?
2 0.103 0.917 0.433 9.6 2.0 ?
3 0.897 0.083 0.567 9.6 2.2 ?
